data_7030692
loop_
_publ_author_name
'Yang, Lei'
'Wang, Zhaodong'
'Powell, Douglas R.'
'Houser, Robert P.'

_publ_section_title
;
 A [Cu16S10]4&#x2212; cluster containing \m3- and \m4-sulfido ligands
;
_journal_coden_ASTM DTARAF
_journal_issue 23
_journal_name_full 'Dalton Transactions'
_journal_page_first 4439
_journal_page_last 4441
_journal_paper_doi 10.1039/b905375a
_journal_year 2009
_chemical_formula_moiety '4(C16 H36 N), Cu16 S10, 2(C4 H10 O)'
_chemical_formula_sum 'C72 H164 Cu16 N4 O2 S10'
_chemical_formula_weight 2455.31
_chemical_name_common 'Cu16 S10, 4(C16 H36 N), 2(C4 H10 O)'
_chemical_name_systematic 'Cu16 S10, 4(C16 H36 N), 2(C4 H10 O)'
_space_group_IT_number 167
_symmetry_cell_setting trigonal
_symmetry_space_group_name_Hall '-R 3 2"c'
_symmetry_space_group_name_H-M 'R -3 c :H'
_atom_sites_solution_hydrogens geom
_atom_sites_solution_primary direct
_atom_sites_solution_secondary difmap
_audit_creation_method SHELXL-97
_cell_angle_alpha 90.00
_cell_angle_beta 90.00
_cell_angle_gamma 120.00
_cell_formula_units_Z 36
_cell_length_a 61.939(11)
_cell_length_b 61.939(11)
_cell_length_c 27.657(9)
_cell_measurement_reflns_used 5522
_cell_measurement_temperature 100(2)
_cell_measurement_theta_max 18.05
_cell_measurement_theta_min 2.42
_cell_volume 91889(4)
_computing_cell_refinement 'Bruker SMART'
_computing_data_collection 'Bruker SMART'
_computing_data_reduction 'Bruker SAINT'
_computing_molecular_graphics 'SHELXTL (Sheldrick, 2000)'
_computing_publication_material 'SHELXTL (Sheldrick, 2000)'
_computing_structure_refinement 'SHELXTL (Sheldrick, 2000)'
_computing_structure_solution 'SHELXTL (Sheldrick, 2000)'
_diffrn_ambient_temperature 100(2)
_diffrn_measured_fraction_theta_full 0.998
_diffrn_measured_fraction_theta_max 0.998
_diffrn_measurement_device_type 'CCD Bruker APEX'
_diffrn_measurement_method '\w scans'
_diffrn_radiation_monochromator graphite
_diffrn_radiation_source 'fine-focus sealed tube'
_diffrn_radiation_type MoK\a
_diffrn_radiation_wavelength 0.71073
_diffrn_reflns_av_R_equivalents 0.0486
_diffrn_reflns_av_sigmaI/netI 0.0406
_diffrn_reflns_limit_h_max 53
_diffrn_reflns_limit_h_min -47
_diffrn_reflns_limit_k_max 12
_diffrn_reflns_limit_k_min -53
_diffrn_reflns_limit_l_max 23
_diffrn_reflns_limit_l_min -24
_diffrn_reflns_number 32707
_diffrn_reflns_theta_full 18.00
_diffrn_reflns_theta_max 18.00
_diffrn_reflns_theta_min 2.12
_diffrn_standards_number 0
_exptl_absorpt_coefficient_mu 3.498
_exptl_absorpt_correction_T_max 0.723
_exptl_absorpt_correction_T_min 0.364
_exptl_absorpt_correction_type multi-scan
_exptl_absorpt_process_details 'SADABS (Sheldrick, 2002)'
_exptl_crystal_colour green
_exptl_crystal_density_diffrn 1.597
_exptl_crystal_density_method 'not measured'
_exptl_crystal_description needle
_exptl_crystal_F_000 45504
_exptl_crystal_size_max 0.36
_exptl_crystal_size_mid 0.11
_exptl_crystal_size_min 0.10
_platon_squeeze_details
;

;
_refine_diff_density_max 0.817
_refine_diff_density_min -0.762
_refine_diff_density_rms 0.146
_refine_ls_extinction_method none
_refine_ls_goodness_of_fit_ref 1.068
_refine_ls_hydrogen_treatment constr
_refine_ls_matrix_type full
_refine_ls_number_parameters 509
_refine_ls_number_reflns 7021
_refine_ls_number_restraints 1080
_refine_ls_restrained_S_all 1.076
_refine_ls_R_factor_all 0.1250
_refine_ls_R_factor_gt 0.1067
_refine_ls_shift/su_max 0.006
_refine_ls_shift/su_mean 0.001
_refine_ls_structure_factor_coef Fsqd
_refine_ls_weighting_details 'calc w=1/[\s^2^(Fo^2^)+(0.1300P)^2^+7400.0000P] where P=(Fo^2^+2Fc^2^)/3'
_refine_ls_weighting_scheme calc
_refine_ls_wR_factor_gt 0.2886
_refine_ls_wR_factor_ref 0.2996
_reflns_number_gt 5345
_reflns_number_total 7021
_reflns_threshold_expression I>2\s(I)
_cod_duplicate_entry 7001383
_cod_data_source_file b905375a.txt
_cod_data_source_block (nBu4N)4[Cu16S10].2Et2O
_cod_depositor_comments
;
The following automatic conversions were performed:

'_symmetry_cell_setting' value 'Trigonal' changed to 'trigonal'
according to
/usr/data/users/saulius/automatic-downloads/retrospective/RSC/lib/dictionaries/cif_core.dic
dictionary named 'cif_core.dic' version 2.4.2 from 2011-04-26.

Automatic conversion script
Id: cif_fix_values 2281 2013-09-26 08:29:07Z andrius 
;
_cod_original_cell_volume 91889.(38)
_cod_original_sg_symbol_H-M 'R -3 c'
_cod_database_code 7030692

loop_
_symmetry_equiv_pos_as_xyz
'x, y, z'
'-y, x-y, z'
'-x+y, -x, z'
'y, x, -z+1/2'
'x-y, -y, -z+1/2'
'-x, -x+y, -z+1/2'
'x+2/3, y+1/3, z+1/3'
'-y+2/3, x-y+1/3, z+1/3'
'-x+y+2/3, -x+1/3, z+1/3'
'y+2/3, x+1/3, -z+5/6'
'x-y+2/3, -y+1/3, -z+5/6'
'-x+2/3, -x+y+1/3, -z+5/6'
'x+1/3, y+2/3, z+2/3'
'-y+1/3, x-y+2/3, z+2/3'
'-x+y+1/3, -x+2/3, z+2/3'
'y+1/3, x+2/3, -z+7/6'
'x-y+1/3, -y+2/3, -z+7/6'
'-x+1/3, -x+y+2/3, -z+7/6'
'-x, -y, -z'
'y, -x+y, -z'
'x-y, x, -z'
'-y, -x, z-1/2'
'-x+y, y, z-1/2'
'x, x-y, z-1/2'
'-x+2/3, -y+1/3, -z+1/3'
'y+2/3, -x+y+1/3, -z+1/3'
'x-y+2/3, x+1/3, -z+1/3'
'-y+2/3, -x+1/3, z-1/6'
'-x+y+2/3, y+1/3, z-1/6'
'x+2/3, x-y+1/3, z-1/6'
'-x+1/3, -y+2/3, -z+2/3'
'y+1/3, -x+y+2/3, -z+2/3'
'x-y+1/3, x+2/3, -z+2/3'
'-y+1/3, -x+2/3, z+1/6'
'-x+y+1/3, y+2/3, z+1/6'
'x+1/3, x-y+2/3, z+1/6'

loop_
_atom_site_label
_atom_site_type_symbol
_atom_site_fract_x
_atom_site_fract_y
_atom_site_fract_z
_atom_site_U_iso_or_equiv
_atom_site_adp_type
_atom_site_occupancy
_atom_site_symmetry_multiplicity
_atom_site_calc_flag
_atom_site_refinement_flags
Cu1A Cu 0.94029(6) 0.33690(6) 0.51378(11) 0.0799(11) Uani 1 1 d .
Cu2A Cu 0.92052(6) 0.29747(6) 0.57651(11) 0.0813(11) Uani 1 1 d .
Cu3A Cu 0.89818(6) 0.31444(7) 0.45780(11) 0.0880(11) Uani 1 1 d .
Cu4A Cu 0.87811(6) 0.27470(7) 0.52168(12) 0.0895(11) Uani 1 1 d .
Cu5A Cu 0.87491(7) 0.26874(7) 0.62101(12) 0.0987(12) Uani 1 1 d .
Cu6A Cu 0.89141(7) 0.30105(7) 0.69750(11) 0.0949(12) Uani 1 1 d .
Cu7A Cu 0.86546(6) 0.31071(7) 0.52873(12) 0.0945(12) Uani 1 1 d .
Cu8A Cu 0.86260(6) 0.30558(7) 0.62766(12) 0.0977(12) Uani 1 1 d .
S1A S 0.95461(15) 0.3333 0.5833 0.085(3) Uani 1 2 d S
S2A S 0.85990(14) 0.28597(17) 0.4695(3) 0.109(3) Uani 1 1 d .
S3A S 0.89380(16) 0.25806(16) 0.5691(3) 0.107(3) Uani 1 1 d .
S4A S 0.85379(16) 0.27503(19) 0.6761(3) 0.122(3) Uani 1 1 d .
S5A S 0.92730(15) 0.32483(16) 0.7292(2) 0.098(3) Uani 1 1 d .
S6A S 0.86064(16) 0.3333 0.5833 0.109(4) Uani 1 2 d S
Cu1B Cu 0.47646(7) 0.63264(6) 0.45476(13) 0.0948(12) Uani 1 1 d .
Cu2B Cu 0.51070(9) 0.66865(7) 0.51197(13) 0.1133(14) Uani 1 1 d .
Cu3B Cu 0.54405(10) 0.65406(9) 0.4892(2) 0.159(2) Uani 1 1 d .
Cu4B Cu 0.51000(8) 0.61801(7) 0.43065(18) 0.1262(16) Uani 1 1 d .
Cu5B Cu 0.46478(8) 0.6667 0.4167 0.0958(16) Uani 1 2 d S
Cu6B Cu 0.49950(7) 0.70294(7) 0.47374(13) 0.0974(12) Uani 1 1 d .
Cu7B Cu 0.54750(8) 0.71750(8) 0.49893(16) 0.1202(15) Uani 1 1 d .
Cu8B Cu 0.58044(9) 0.70275(9) 0.4770(2) 0.175(3) Uani 1 1 d .
Cu9B Cu 0.57915(10) 0.6667 0.4167 0.228(5) Uani 1 2 d S
S1B S 0.5046(2) 0.63140(18) 0.5000(4) 0.146(4) Uani 1 1 d .
S2B S 0.48182(16) 0.70663(15) 0.4106(3) 0.114(3) Uani 1 1 d .
S3B S 0.5140(2) 0.7018(2) 0.5433(3) 0.154(4) Uani 1 1 d .
S4B S 0.58275(18) 0.73782(19) 0.4602(5) 0.164(5) Uani 1 1 d .
S5B S 0.5839(3) 0.6716(3) 0.4944(7) 0.272(11) Uani 1 1 d .
N1A N 0.1211(3) 0.2190(4) 0.7285(7) 0.290(11) Uiso 1 1 d DU
C1A C 0.1413(4) 0.2436(4) 0.7247(10) 0.284(14) Uiso 1 1 d DU
H1A1 H 0.1517 0.2434 0.6977 0.341 Uiso 1 1 calc R
H1A2 H 0.1513 0.2465 0.7545 0.341 Uiso 1 1 calc R
C2A C 0.1393(5) 0.2669(4) 0.7175(12) 0.292(15) Uiso 1 1 d DU
H2A1 H 0.1266 0.2634 0.6923 0.350 Uiso 1 1 calc R
H2A2 H 0.1332 0.2703 0.7480 0.350 Uiso 1 1 calc R
C3A C 0.1632(7) 0.2903(5) 0.7031(18) 0.304(17) Uiso 1 1 d DU
H3A1 H 0.1626 0.2929 0.6680 0.365 Uiso 1 1 calc R
H3A2 H 0.1774 0.2874 0.7089 0.365 Uiso 1 1 calc R
C4A C 0.1684(10) 0.3140(5) 0.729(2) 0.35(2) Uiso 1 1 d DU
H4A1 H 0.1697 0.3118 0.7643 0.519 Uiso 1 1 calc R
H4A2 H 0.1548 0.3173 0.7233 0.519 Uiso 1 1 calc R
H4A3 H 0.1841 0.3280 0.7177 0.519 Uiso 1 1 calc R
C5A C 0.1083(4) 0.2122(5) 0.6840(7) 0.292(14) Uiso 1 1 d DU
H5A1 H 0.0956 0.2173 0.6863 0.350 Uiso 1 1 calc R
H5A2 H 0.0990 0.1937 0.6837 0.350 Uiso 1 1 calc R
C6A C 0.1196(6) 0.2200(6) 0.6338(7) 0.311(16) Uiso 1 1 d DU
H6A1 H 0.1207 0.2361 0.6257 0.374 Uiso 1 1 calc R
H6A2 H 0.1369 0.2229 0.6349 0.374 Uiso 1 1 calc R
C7A C 0.1057(7) 0.2016(6) 0.5934(8) 0.331(18) Uiso 1 1 d DU
H7A1 H 0.1152 0.2084 0.5630 0.398 Uiso 1 1 calc R
H7A2 H 0.0893 0.2005 0.5892 0.398 Uiso 1 1 calc R
C8A C 0.1015(7) 0.1754(7) 0.6008(11) 0.38(3) Uiso 1 1 d DU
H8A1 H 0.1103 0.1718 0.5756 0.569 Uiso 1 1 calc R
H8A2 H 0.0836 0.1634 0.5989 0.569 Uiso 1 1 calc R
H8A3 H 0.1078 0.1743 0.6326 0.569 Uiso 1 1 calc R
C9A C 0.1302(4) 0.2027(4) 0.7386(12) 0.304(14) Uiso 1 1 d DU
H9A1 H 0.1385 0.2079 0.7705 0.365 Uiso 1 1 calc R
H9A2 H 0.1437 0.2068 0.7147 0.365 Uiso 1 1 calc R
C10A C 0.1151(5) 0.1743(4) 0.7402(9) 0.324(16) Uiso 1 1 d DU
H10A H 0.0977 0.1693 0.7487 0.389 Uiso 1 1 calc R
H10B H 0.1150 0.1679 0.7074 0.389 Uiso 1 1 calc R
C11A C 0.1245(5) 0.1621(6) 0.7756(12) 0.343(18) Uiso 1 1 d DU
H11A H 0.1296 0.1517 0.7570 0.411 Uiso 1 1 calc R
H11B H 0.1395 0.1753 0.7920 0.411 Uiso 1 1 calc R
C12A C 0.1059(8) 0.1458(8) 0.8140(13) 0.38(3) Uiso 1 1 d DU
H12A H 0.1131 0.1378 0.8334 0.569 Uiso 1 1 calc R
H12B H 0.0906 0.1330 0.7984 0.569 Uiso 1 1 calc R
H12C H 0.1020 0.1561 0.8349 0.569 Uiso 1 1 calc R
C13A C 0.1054(4) 0.2178(5) 0.7663(8) 0.298(14) Uiso 1 1 d DU
H13A H 0.0958 0.1999 0.7756 0.357 Uiso 1 1 calc R
H13B H 0.0933 0.2217 0.7514 0.357 Uiso 1 1 calc R
C14A C 0.1129(7) 0.2321(5) 0.8138(8) 0.316(16) Uiso 1 1 d DU
H14A H 0.1313 0.2401 0.8171 0.379 Uiso 1 1 calc R
H14B H 0.1088 0.2455 0.8119 0.379 Uiso 1 1 calc R
C15A C 0.1011(6) 0.2169(7) 0.8590(8) 0.325(18) Uiso 1 1 d DU
H15A H 0.0930 0.1990 0.8506 0.390 Uiso 1 1 calc R
H15B H 0.0878 0.2202 0.8698 0.390 Uiso 1 1 calc R
C16A C 0.1187(9) 0.2218(11) 0.9012(13) 0.37(3) Uiso 1 1 d DU
H16A H 0.1126 0.2066 0.9205 0.550 Uiso 1 1 calc R
H16B H 0.1194 0.2351 0.9215 0.550 Uiso 1 1 calc R
H16C H 0.1354 0.2269 0.8889 0.550 Uiso 1 1 calc R
N1B N 0.5764(5) 0.9874(4) 0.9542(9) 0.364(14) Uiso 1 1 d DU
C1B C 0.5594(5) 0.9668(5) 0.9819(10) 0.375(16) Uiso 1 1 d DU
H1B1 H 0.5622 0.9530 0.9722 0.450 Uiso 1 1 calc R
H1B2 H 0.5427 0.9624 0.9694 0.450 Uiso 1 1 calc R
C2B C 0.5567(7) 0.9650(9) 1.0365(10) 0.387(18) Uiso 1 1 d DU
H2B1 H 0.5712 0.9798 1.0509 0.465 Uiso 1 1 calc R
H2B2 H 0.5575 0.9502 1.0473 0.465 Uiso 1 1 calc R
C3B C 0.5331(10) 0.9632(10) 1.0565(13) 0.40(2) Uiso 1 1 d DU
H3B1 H 0.5328 0.9609 1.0920 0.481 Uiso 1 1 calc R
H3B2 H 0.5337 0.9793 1.0507 0.481 Uiso 1 1 calc R
C4B C 0.5088(7) 0.9425(10) 1.036(2) 0.40(3) Uiso 1 1 d DU
H4B1 H 0.4998 0.9299 1.0607 0.607 Uiso 1 1 calc R
H4B2 H 0.5124 0.9348 1.0083 0.607 Uiso 1 1 calc R
H4B3 H 0.4985 0.9495 1.0247 0.607 Uiso 1 1 calc R
C5B C 0.6009(5) 0.9951(5) 0.9693(14) 0.362(16) Uiso 1 1 d DU
H5B1 H 0.6012 0.9985 1.0043 0.435 Uiso 1 1 calc R
H5B2 H 0.6115 1.0114 0.9536 0.435 Uiso 1 1 calc R
C6B C 0.6149(7) 0.9810(10) 0.9637(14) 0.362(17) Uiso 1 1 d DU
H6B1 H 0.6031 0.9630 0.9692 0.435 Uiso 1 1 calc R
H6B2 H 0.6208 0.9828 0.9299 0.435 Uiso 1 1 calc R
C7B C 0.6371(10) 0.9890(11) 0.9972(18) 0.367(19) Uiso 1 1 d DU
H7B1 H 0.6308 0.9832 1.0303 0.440 Uiso 1 1 calc R
H7B2 H 0.6467 1.0074 0.9979 0.440 Uiso 1 1 calc R
C8B C 0.6547(9) 0.9795(14) 0.9837(15) 0.40(3) Uiso 1 1 d DU
H8B1 H 0.6648 0.9889 0.9558 0.602 Uiso 1 1 calc R
H8B2 H 0.6450 0.9618 0.9755 0.602 Uiso 1 1 calc R
H8B3 H 0.6657 0.9818 1.0111 0.602 Uiso 1 1 calc R
C9B C 0.5739(6) 0.9806(5) 0.9051(9) 0.365(16) Uiso 1 1 d DU
H9B1 H 0.5563 0.9751 0.8968 0.438 Uiso 1 1 calc R
H9B2 H 0.5755 0.9655 0.9040 0.438 Uiso 1 1 calc R
C10B C 0.5891(7) 0.9965(8) 0.8627(11) 0.373(18) Uiso 1 1 d DU
H10C H 0.6067 1.0010 0.8677 0.448 Uiso 1 1 calc R
H10D H 0.5885 1.0121 0.8628 0.448 Uiso 1 1 calc R
C11B C 0.5809(8) 0.9844(9) 0.8132(10) 0.38(2) Uiso 1 1 d DU
H11C H 0.5834 0.9698 0.8118 0.455 Uiso 1 1 calc R
H11D H 0.5918 0.9964 0.7884 0.455 Uiso 1 1 calc R
C12B C 0.5539(9) 0.9758(13) 0.7999(13) 0.39(3) Uiso 1 1 d DU
H12D H 0.5520 0.9904 0.7942 0.587 Uiso 1 1 calc R
H12E H 0.5430 0.9659 0.8265 0.587 Uiso 1 1 calc R
H12F H 0.5494 0.9656 0.7706 0.587 Uiso 1 1 calc R
C13B C 0.5713(6) 1.0070(5) 0.9600(13) 0.371(16) Uiso 1 1 d DU
H13C H 0.5861 1.0220 0.9473 0.445 Uiso 1 1 calc R
H13D H 0.5713 1.0095 0.9953 0.445 Uiso 1 1 calc R
C14B C 0.5490(6) 1.0084(7) 0.9408(18) 0.380(18) Uiso 1 1 d DU
H14C H 0.5372 0.9921 0.9260 0.456 Uiso 1 1 calc R
H14D H 0.5404 1.0109 0.9684 0.456 Uiso 1 1 calc R
C15B C 0.5549(11) 1.0287(12) 0.9036(14) 0.39(2) Uiso 1 1 d DU
H15C H 0.5731 1.0376 0.8974 0.466 Uiso 1 1 calc R
H15D H 0.5465 1.0206 0.8730 0.466 Uiso 1 1 calc R
C16B C 0.5474(15) 1.0477(10) 0.917(3) 0.39(3) Uiso 1 1 d DU
H16D H 0.5535 1.0540 0.9501 0.581 Uiso 1 1 calc R
H16E H 0.5292 1.0398 0.9170 0.581 Uiso 1 1 calc R
H16F H 0.5546 1.0616 0.8944 0.581 Uiso 1 1 calc R
N1C N 0.9980(5) 0.0950(5) 0.6152(10) 0.61(2) Uiso 1 1 d DU
C1C C 1.0015(5) 0.0977(5) 0.5650(10) 0.60(2) Uiso 1 1 d DU
H1C1 H 0.9861 0.0968 0.5523 0.722 Uiso 1 1 calc R
H1C2 H 1.0009 0.0822 0.5540 0.722 Uiso 1 1 calc R
C2C C 1.0225(5) 0.1184(7) 0.5364(11) 0.60(3) Uiso 1 1 d DU
H2C1 H 1.0385 0.1205 0.5485 0.721 Uiso 1 1 calc R
H2C2 H 1.0225 0.1341 0.5430 0.721 Uiso 1 1 calc R
C3C C 1.0214(7) 0.1145(6) 0.4819(12) 0.60(3) Uiso 1 1 d DU
H3C1 H 1.0363 0.1288 0.4673 0.721 Uiso 1 1 calc R
H3C2 H 1.0226 0.0994 0.4753 0.721 Uiso 1 1 calc R
C4C C 0.9983(9) 0.1116(6) 0.4569(13) 0.60(3) Uiso 1 1 d DU
H4C1 H 0.9940 0.1001 0.4296 0.905 Uiso 1 1 calc R
H4C2 H 1.0016 0.1279 0.4450 0.905 Uiso 1 1 calc R
H4C3 H 0.9844 0.1050 0.4799 0.905 Uiso 1 1 calc R
C5C C 1.0212(5) 0.1038(6) 0.6382(12) 0.60(2) Uiso 1 1 d DU
H5C1 H 1.0176 0.1036 0.6731 0.724 Uiso 1 1 calc R
H5C2 H 1.0311 0.1215 0.6289 0.724 Uiso 1 1 calc R
C6C C 1.0391(6) 0.0939(9) 0.6349(14) 0.61(3) Uiso 1 1 d DU
H6C1 H 1.0503 0.1020 0.6069 0.726 Uiso 1 1 calc R
H6C2 H 1.0294 0.0758 0.6282 0.726 Uiso 1 1 calc R
C7C C 1.0551(6) 0.0980(8) 0.6795(12) 0.61(3) Uiso 1 1 d DU
H7C1 H 1.0454 0.0975 0.7084 0.728 Uiso 1 1 calc R
H7C2 H 1.0584 0.0840 0.6821 0.728 Uiso 1 1 calc R
C8C C 1.0799(7) 0.1223(10) 0.680(2) 0.62(4) Uiso 1 1 d DU
H8C1 H 1.0788 0.1347 0.6603 0.924 Uiso 1 1 calc R
H8C2 H 1.0930 0.1194 0.6678 0.924 Uiso 1 1 calc R
H8C3 H 1.0839 0.1284 0.7137 0.924 Uiso 1 1 calc R
C9C C 0.9823(5) 0.0696(6) 0.6275(11) 0.61(2) Uiso 1 1 d DU
H9C1 H 0.9850 0.0600 0.6020 0.731 Uiso 1 1 calc R
H9C2 H 0.9651 0.0664 0.6230 0.731 Uiso 1 1 calc R
C10C C 0.9821(7) 0.0572(9) 0.6750(16) 0.61(3) Uiso 1 1 d DU
H10E H 0.9936 0.0505 0.6722 0.736 Uiso 1 1 calc R
H10F H 0.9886 0.0700 0.7007 0.736 Uiso 1 1 calc R
C11C C 0.9567(9) 0.0361(11) 0.6908(9) 0.62(3) Uiso 1 1 d DU
H11E H 0.9509 0.0420 0.7185 0.744 Uiso 1 1 calc R
H11F H 0.9588 0.0221 0.7026 0.744 Uiso 1 1 calc R
C12C C 0.9367(6) 0.0262(7) 0.6520(13) 0.64(4) Uiso 1 1 d DU
H12G H 0.9437 0.0246 0.6214 0.962 Uiso 1 1 calc R
H12H H 0.9304 0.0378 0.6478 0.962 Uiso 1 1 calc R
H12I H 0.9229 0.0098 0.6617 0.962 Uiso 1 1 calc R
C13C C 0.9872(6) 0.1091(8) 0.6313(10) 0.61(2) Uiso 1 1 d DU
H13E H 0.9995 0.1216 0.6538 0.735 Uiso 1 1 calc R
H13F H 0.9727 0.0975 0.6513 0.735 Uiso 1 1 calc R
C14C C 0.9781(6) 0.1230(5) 0.5999(15) 0.62(3) Uiso 1 1 d DU
H14E H 0.9781 0.1364 0.6197 0.745 Uiso 1 1 calc R
H14F H 0.9901 0.1312 0.5732 0.745 Uiso 1 1 calc R
C15C C 0.9523(6) 0.1074(8) 0.5782(13) 0.62(3) Uiso 1 1 d DU
H15E H 0.9538 0.0993 0.5486 0.747 Uiso 1 1 calc R
H15F H 0.9461 0.1188 0.5682 0.747 Uiso 1 1 calc R
C16C C 0.9328(6) 0.0874(8) 0.6109(12) 0.62(4) Uiso 1 1 d DU
H16G H 0.9370 0.0925 0.6448 0.935 Uiso 1 1 calc R
H16H H 0.9326 0.0717 0.6056 0.935 Uiso 1 1 calc R
H16I H 0.9164 0.0852 0.6035 0.935 Uiso 1 1 calc R
C1D C 1.0144(8) 0.1984(6) 0.4412(9) 0.42(5) Uiso 1 1 d D
H1D1 H 1.0297 0.2091 0.4223 0.506 Uiso 1 1 calc R
H1D2 H 1.0015 0.2021 0.4290 0.506 Uiso 1 1 calc R
N1D N 1.0196(5) 0.2078(5) 0.4887(9) 0.61(3) Uiso 1 1 d DU
C2D C 1.0059(6) 0.1719(5) 0.4253(10) 0.41(3) Uiso 1 1 d DU
H2D1 H 1.0170 0.1666 0.4406 0.492 Uiso 1 1 calc R
H2D2 H 0.9889 0.1609 0.4380 0.492 Uiso 1 1 calc R
C3D C 1.0056(8) 0.1676(6) 0.3713(11) 0.41(3) Uiso 1 1 d DU
H3D1 H 1.0212 0.1680 0.3623 0.493 Uiso 1 1 calc R
H3D2 H 1.0054 0.1817 0.3545 0.493 Uiso 1 1 calc R
C4D C 0.9837(6) 0.1434(9) 0.3528(14) 0.43(3) Uiso 1 1 d DU
H4D1 H 0.9887 0.1307 0.3502 0.642 Uiso 1 1 calc R
H4D2 H 0.9786 0.1462 0.3210 0.642 Uiso 1 1 calc R
H4D3 H 0.9697 0.1376 0.3754 0.642 Uiso 1 1 calc R
C5D C 0.9972(6) 0.1986(7) 0.5146(15) 0.62(3) Uiso 1 1 d DU
H5D1 H 0.9873 0.2045 0.4967 0.739 Uiso 1 1 calc R
H5D2 H 1.0019 0.2079 0.5456 0.739 Uiso 1 1 calc R
C6D C 0.9789(6) 0.1717(7) 0.5280(13) 0.62(3) Uiso 1 1 d DU
H6D1 H 0.9847 0.1610 0.5131 0.741 Uiso 1 1 calc R
H6D2 H 0.9794 0.1700 0.5635 0.741 Uiso 1 1 calc R
C7D C 0.9520(7) 0.1621(9) 0.513(3) 0.61(3) Uiso 1 1 d DU
H7D1 H 0.9417 0.1451 0.5264 0.738 Uiso 1 1 calc R
H7D2 H 0.9511 0.1606 0.4772 0.738 Uiso 1 1 calc R
C8D C 0.9409(10) 0.1780(16) 0.528(2) 0.61(4) Uiso 1 1 d DU
H8D1 H 0.9542 0.1953 0.5326 0.920 Uiso 1 1 calc R
H8D2 H 0.9320 0.1716 0.5591 0.920 Uiso 1 1 calc R
H8D3 H 0.9292 0.1772 0.5036 0.920 Uiso 1 1 calc R
C9D C 1.0321(6) 0.2340(5) 0.4884(12) 0.61(3) Uiso 1 1 d DU
H9D1 H 1.0199 0.2384 0.4757 0.726 Uiso 1 1 calc R
H9D2 H 1.0452 0.2391 0.4633 0.726 Uiso 1 1 calc R
C10D C 1.0446(8) 0.2514(7) 0.5310(17) 0.60(3) Uiso 1 1 d DU
H10G H 1.0392 0.2414 0.5611 0.719 Uiso 1 1 calc R
H10H H 1.0629 0.2584 0.5281 0.719 Uiso 1 1 calc R
C11D C 1.0394(10) 0.2728(7) 0.536(2) 0.60(3) Uiso 1 1 d DU
H11G H 1.0418 0.2808 0.5038 0.719 Uiso 1 1 calc R
H11H H 1.0518 0.2853 0.5581 0.719 Uiso 1 1 calc R
C12D C 1.0135(15) 0.2657(18) 0.554(4) 0.60(4) Uiso 1 1 d DU
H12J H 1.0042 0.2683 0.5283 0.904 Uiso 1 1 calc R
H12K H 1.0150 0.2760 0.5820 0.904 Uiso 1 1 calc R
H12L H 1.0047 0.2481 0.5636 0.904 Uiso 1 1 calc R
C13D C 1.0348(6) 0.1998(7) 0.5112(12) 0.62(3) Uiso 1 1 d DU
H13G H 1.0235 0.1821 0.5198 0.748 Uiso 1 1 calc R
H13H H 1.0402 0.2091 0.5421 0.748 Uiso 1 1 calc R
C14D C 1.0580(5) 0.2009(5) 0.490(3) 0.63(3) Uiso 1 1 d DU
H14G H 1.0629 0.2113 0.4607 0.755 Uiso 1 1 calc R
H14H H 1.0718 0.2093 0.5139 0.755 Uiso 1 1 calc R
C15D C 1.0555(6) 0.1758(7) 0.4775(11) 0.63(3) Uiso 1 1 d DU
H15G H 1.0397 0.1625 0.4914 0.762 Uiso 1 1 calc R
H15H H 1.0542 0.1739 0.4419 0.762 Uiso 1 1 calc R
C16D C 1.0766(7) 0.1719(7) 0.4947(11) 0.66(4) Uiso 1 1 d DU
H16J H 1.0715 0.1542 0.4921 0.987 Uiso 1 1 calc R
H16K H 1.0805 0.1772 0.5285 0.987 Uiso 1 1 calc R
H16L H 1.0914 0.1818 0.4747 0.987 Uiso 1 1 calc R

loop_
_atom_site_aniso_label
_atom_site_aniso_U_11
_atom_site_aniso_U_22
_atom_site_aniso_U_33
_atom_site_aniso_U_23
_atom_site_aniso_U_13
_atom_site_aniso_U_12
Cu1A 0.070(2) 0.111(3) 0.063(2) -0.0053(18) 0.0086(17) 0.049(2)
Cu2A 0.080(2) 0.103(3) 0.071(2) -0.0049(19) 0.0020(18) 0.054(2)
Cu3A 0.081(2) 0.119(3) 0.059(2) -0.0124(19) -0.0059(17) 0.046(2)
Cu4A 0.079(2) 0.108(3) 0.076(2) -0.012(2) -0.0017(19) 0.042(2)
Cu5A 0.088(3) 0.115(3) 0.079(2) 0.007(2) 0.007(2) 0.040(2)
Cu6A 0.098(3) 0.123(3) 0.061(2) 0.000(2) 0.0050(19) 0.054(2)
Cu7A 0.066(2) 0.139(3) 0.080(2) -0.013(2) -0.0131(18) 0.052(2)
Cu8A 0.066(2) 0.141(3) 0.082(2) -0.010(2) 0.0075(18) 0.048(2)
S1A 0.069(5) 0.119(9) 0.085(7) -0.018(6) -0.009(3) 0.059(4)
S2A 0.076(5) 0.147(8) 0.088(6) -0.017(5) -0.019(4) 0.044(5)
S3A 0.120(7) 0.108(6) 0.104(6) 0.000(5) -0.001(5) 0.066(6)
S4A 0.093(6) 0.160(8) 0.083(6) 0.018(6) 0.025(5) 0.041(6)
S5A 0.114(6) 0.137(7) 0.062(5) -0.008(5) -0.022(4) 0.076(6)
S6A 0.086(5) 0.165(12) 0.102(8) -0.011(8) -0.005(4) 0.082(6)
Cu1B 0.107(3) 0.076(2) 0.094(3) 0.006(2) 0.020(2) 0.040(2)
Cu2B 0.171(4) 0.109(3) 0.078(2) -0.008(2) -0.021(2) 0.083(3)
Cu3B 0.184(5) 0.140(4) 0.205(5) -0.043(4) -0.090(4) 0.120(4)
Cu4B 0.128(3) 0.090(3) 0.179(4) -0.023(3) -0.025(3) 0.069(3)
Cu5B 0.086(3) 0.088(4) 0.115(4) -0.013(3) -0.0064(15) 0.0438(18)
Cu6B 0.109(3) 0.094(3) 0.104(3) -0.022(2) -0.020(2) 0.062(2)
Cu7B 0.132(4) 0.107(3) 0.142(4) -0.047(3) -0.065(3) 0.075(3)
Cu8B 0.113(4) 0.146(4) 0.293(7) -0.099(4) -0.095(4) 0.085(3)
Cu9B 0.097(3) 0.187(8) 0.429(16) -0.140(9) -0.070(5) 0.093(4)
S1B 0.224(12) 0.117(8) 0.121(7) 0.007(6) -0.023(7) 0.104(8)
S2B 0.117(7) 0.091(6) 0.152(8) -0.021(5) -0.043(6) 0.066(5)
S3B 0.246(13) 0.157(9) 0.103(7) -0.048(6) -0.042(8) 0.132(10)
S4B 0.090(7) 0.125(8) 0.264(14) -0.071(9) -0.050(8) 0.043(6)
S5B 0.226(15) 0.222(14) 0.46(3) -0.175(17) -0.240(17) 0.181(13)

loop_
_atom_type_symbol
_atom_type_description
_atom_type_scat_dispersion_real
_atom_type_scat_dispersion_imag
_atom_type_scat_source
C C 0.0033 0.0016 'International Tables Vol C Tables 4.2.6.8 and 6.1.1.4'
H H 0.0000 0.0000 'International Tables Vol C Tables 4.2.6.8 and 6.1.1.4'
N N 0.0061 0.0033 'International Tables Vol C Tables 4.2.6.8 and 6.1.1.4'
O O 0.0106 0.0060 'International Tables Vol C Tables 4.2.6.8 and 6.1.1.4'
S S 0.1246 0.1234 'International Tables Vol C Tables 4.2.6.8 and 6.1.1.4'
Cu Cu 0.3201 1.2651 'International Tables Vol C Tables 4.2.6.8 and 6.1.1.4'

loop_
_geom_angle_atom_site_label_1
_geom_angle_atom_site_label_2
_geom_angle_atom_site_label_3
_geom_angle
_geom_angle_site_symmetry_1
_geom_angle_site_symmetry_3
S5A Cu1A S1A 164.1(3) 17 .
S5A Cu1A Cu2A 132.4(3) 17 17
S1A Cu1A Cu2A 51.14(13) . 17
S5A Cu1A Cu2A 135.3(3) 17 .
S1A Cu1A Cu2A 51.07(13) . .
Cu2A Cu1A Cu2A 90.00(14) 17 .
S5A Cu1A Cu3A 50.6(2) 17 .
S1A Cu1A Cu3A 141.4(2) . .
Cu2A Cu1A Cu3A 135.65(15) 17 .
Cu2A Cu1A Cu3A 91.00(14) . .
S5A Cu1A Cu6A 50.0(2) 17 17
S1A Cu1A Cu6A 139.9(2) . 17
Cu2A Cu1A Cu6A 89.48(14) 17 17
Cu2A Cu1A Cu6A 135.78(15) . 17
Cu3A Cu1A Cu6A 60.43(13) . 17
S3A Cu2A S1A 164.2(3) . .
S3A Cu2A Cu1A 133.8(3) . 17
S1A Cu2A Cu1A 51.09(13) . 17
S3A Cu2A Cu1A 134.0(3) . .
S1A Cu2A Cu1A 51.03(13) . .
Cu1A Cu2A Cu1A 90.00(14) 17 .
S3A Cu2A Cu4A 51.1(2) . .
S1A Cu2A Cu4A 140.0(2) . .
Cu1A Cu2A Cu4A 135.44(15) 17 .
Cu1A Cu2A Cu4A 89.68(14) . .
S3A Cu2A Cu5A 50.1(2) . .
S1A Cu2A Cu5A 140.9(2) . .
Cu1A Cu2A Cu5A 90.58(14) 17 .
Cu1A Cu2A Cu5A 135.60(16) . .
Cu4A Cu2A Cu5A 60.39(12) . .
S2A Cu3A S5A 173.5(3) . 17
S2A Cu3A Cu1A 135.1(3) . .
S5A Cu3A Cu1A 50.9(2) 17 .
S2A Cu3A Cu7A 50.3(2) . .
S5A Cu3A Cu7A 135.4(3) 17 .
Cu1A Cu3A Cu7A 96.55(13) . .
S2A Cu3A Cu6A 133.3(3) . 17
S5A Cu3A Cu6A 49.8(2) 17 17
Cu1A Cu3A Cu6A 59.98(12) . 17
Cu7A Cu3A Cu6A 89.44(15) . 17
S2A Cu3A Cu4A 49.9(2) . .
S5A Cu3A Cu4A 133.8(3) 17 .
Cu1A Cu3A Cu4A 88.91(14) . .
Cu7A Cu3A Cu4A 59.00(13) . .
Cu6A Cu3A Cu4A 133.81(15) 17 .
S2A Cu4A S3A 171.6(4) . .
S2A Cu4A Cu7A 50.8(3) . .
S3A Cu4A Cu7A 136.6(3) . .
S2A Cu4A Cu2A 136.8(3) . .
S3A Cu4A Cu2A 50.8(2) . .
Cu7A Cu4A Cu2A 97.70(15) . .
S2A Cu4A Cu5A 134.0(3) . .
S3A Cu4A Cu5A 50.0(2) . .
Cu7A Cu4A Cu5A 90.42(15) . .
Cu2A Cu4A Cu5A 60.30(12) . .
S2A Cu4A Cu3A 50.1(2) . .
S3A Cu4A Cu3A 134.3(3) . .
Cu7A Cu4A Cu3A 60.09(13) . .
Cu2A Cu4A Cu3A 90.40(14) . .
Cu5A Cu4A Cu3A 136.30(17) . .
S3A Cu5A S4A 173.3(4) . .
S3A Cu5A Cu6A 132.7(3) . .
S4A Cu5A Cu6A 50.4(3) . .
S3A Cu5A Cu8A 135.9(3) . .
S4A Cu5A Cu8A 50.3(3) . .
Cu6A Cu5A Cu8A 59.90(13) . .
S3A Cu5A Cu2A 50.5(3) . .
S4A Cu5A Cu2A 135.4(3) . .
Cu6A Cu5A Cu2A 89.17(15) . .
Cu8A Cu5A Cu2A 96.54(15) . .
S3A Cu5A Cu4A 50.6(2) . .
S4A Cu5A Cu4A 133.2(3) . .
Cu6A Cu5A Cu4A 134.04(18) . .
Cu8A Cu5A Cu4A 89.25(15) . .
Cu2A Cu5A Cu4A 59.31(12) . .
S5A Cu6A S4A 171.7(3) . .
S5A Cu6A Cu5A 134.3(3) . .
S4A Cu6A Cu5A 51.0(3) . .
S5A Cu6A Cu8A 136.2(3) . .
S4A Cu6A Cu8A 50.6(3) . .
Cu5A Cu6A Cu8A 60.32(13) . .
S5A Cu6A Cu1A 50.8(2) . 17
S4A Cu6A Cu1A 137.2(3) . 17
Cu5A Cu6A Cu1A 90.77(14) . 17
Cu8A Cu6A Cu1A 97.10(14) . 17
S5A Cu6A Cu3A 50.3(2) . 17
S4A Cu6A Cu3A 132.6(3) . 17
Cu5A Cu6A Cu3A 135.84(16) . 17
Cu8A Cu6A Cu3A 89.61(15) . 17
Cu1A Cu6A Cu3A 59.57(12) 17 17
S2A Cu7A S6A 164.0(4) . .
S2A Cu7A Cu4A 50.9(3) . .
S6A Cu7A Cu4A 140.0(2) . .
S2A Cu7A Cu8A 134.0(3) . 17
S6A Cu7A Cu8A 51.02(15) . 17
Cu4A Cu7A Cu8A 136.01(16) . 17
S2A Cu7A Cu3A 50.5(2) . .
S6A Cu7A Cu3A 140.7(2) . .
Cu4A Cu7A Cu3A 60.91(13) . .
Cu8A Cu7A Cu3A 90.39(15) 17 .
S2A Cu7A Cu8A 134.2(3) . .
S6A Cu7A Cu8A 50.46(15) . .
Cu4A Cu7A Cu8A 90.28(15) . .
Cu8A Cu7A Cu8A 89.74(15) 17 .
Cu3A Cu7A Cu8A 136.27(16) . .
S4A Cu8A S6A 163.8(4) . .
S4A Cu8A Cu7A 133.6(3) . 17
S6A Cu8A Cu7A 51.54(15) . 17
S4A Cu8A Cu6A 50.4(3) . .
S6A Cu8A Cu6A 141.2(2) . .
Cu7A Cu8A Cu6A 90.56(15) 17 .
S4A Cu8A Cu5A 50.7(3) . .
S6A Cu8A Cu5A 140.4(2) . .
Cu7A Cu8A Cu5A 135.81(16) 17 .
Cu6A Cu8A Cu5A 59.78(13) . .
S4A Cu8A Cu7A 133.9(3) . .
S6A Cu8A Cu7A 50.98(15) . .
Cu7A Cu8A Cu7A 90.25(15) 17 .
Cu6A Cu8A Cu7A 134.93(16) . .
Cu5A Cu8A Cu7A 90.04(15) . .
Cu1A S1A Cu1A 125.4(5) 17 .
Cu1A S1A Cu2A 77.8(2) 17 .
Cu1A S1A Cu2A 77.9(2) . .
Cu1A S1A Cu2A 77.9(2) 17 17
Cu1A S1A Cu2A 77.8(2) . 17
Cu2A S1A Cu2A 125.3(5) . 17
Cu7A S2A Cu4A 78.3(3) . .
Cu7A S2A Cu3A 79.2(3) . .
Cu4A S2A Cu3A 80.0(3) . .
Cu5A S3A Cu2A 79.5(3) . .
Cu5A S3A Cu4A 79.4(3) . .
Cu2A S3A Cu4A 78.1(3) . .
Cu6A S4A Cu8A 79.0(3) . .
Cu6A S4A Cu5A 78.6(3) . .
Cu8A S4A Cu5A 79.0(3) . .
Cu6A S5A Cu3A 79.8(3) . 17
Cu6A S5A Cu1A 79.2(3) . 17
Cu3A S5A Cu1A 78.5(3) 17 17
Cu8A S6A Cu8A 126.1(5) . 17
Cu8A S6A Cu7A 78.6(2) . .
Cu8A S6A Cu7A 77.5(2) 17 .
Cu8A S6A Cu7A 77.5(2) . 17
Cu8A S6A Cu7A 78.6(2) 17 17
Cu7A S6A Cu7A 125.4(5) . 17
S2B Cu1B S1B 165.2(4) 11_565 .
S2B Cu1B Cu2B 133.0(3) 11_565 .
S1B Cu1B Cu2B 51.6(3) . .
S2B Cu1B Cu4B 133.9(3) 11_565 .
S1B Cu1B Cu4B 51.3(3) . .
Cu2B Cu1B Cu4B 90.20(17) . .
S2B Cu1B Cu6B 49.9(3) 11_565 11_565
S1B Cu1B Cu6B 140.8(3) . 11_565
Cu2B Cu1B Cu6B 134.31(17) . 11_565
Cu4B Cu1B Cu6B 90.37(16) . 11_565
S2B Cu1B Cu5B 50.2(2) 11_565 .
S1B Cu1B Cu5B 140.1(3) . .
Cu2B Cu1B Cu5B 89.46(13) . .
Cu4B Cu1B Cu5B 133.96(18) . .
Cu6B Cu1B Cu5B 59.03(11) 11_565 .
S3B Cu2B S1B 164.5(4) . .
S3B Cu2B Cu1B 133.7(4) . .
S1B Cu2B Cu1B 51.9(3) . .
S3B Cu2B Cu3B 133.6(4) . .
S1B Cu2B Cu3B 50.7(4) . .
Cu1B Cu2B Cu3B 90.20(17) . .
S3B Cu2B Cu6B 49.9(3) . .
S1B Cu2B Cu6B 141.7(3) . .
Cu1B Cu2B Cu6B 90.88(16) . .
Cu3B Cu2B Cu6B 134.1(2) . .
S3B Cu2B Cu7B 50.9(4) . .
S1B Cu2B Cu7B 139.3(4) . .
Cu1B Cu2B Cu7B 135.21(18) . .
Cu3B Cu2B Cu7B 89.2(2) . .
Cu6B Cu2B Cu7B 59.44(14) . .
S5B Cu3B S1B 165.2(6) . .
S5B Cu3B Cu2B 133.7(4) . .
S1B Cu3B Cu2B 51.4(3) . .
S5B Cu3B Cu4B 132.9(5) . .
S1B Cu3B Cu4B 51.8(3) . .
Cu2B Cu3B Cu4B 90.26(19) . .
S5B Cu3B Cu8B 49.1(4) . .
S1B Cu3B Cu8B 141.2(3) . .
Cu2B Cu3B Cu8B 90.37(19) . .
Cu4B Cu3B Cu8B 134.9(3) . .
S5B Cu3B Cu9B 50.5(6) . .
S1B Cu3B Cu9B 139.7(4) . .
Cu2B Cu3B Cu9B 134.1(2) . .
Cu4B Cu3B Cu9B 88.7(2) . .
Cu8B Cu3B Cu9B 60.10(18) . .
S4B Cu4B S1B 164.4(5) 11_565 .
S4B Cu4B Cu3B 135.0(4) 11_565 .
S1B Cu4B Cu3B 50.6(4) . .
S4B Cu4B Cu1B 133.2(4) 11_565 .
S1B Cu4B Cu1B 51.1(3) . .
Cu3B Cu4B Cu1B 89.33(18) . .
S4B Cu4B Cu7B 50.7(4) 11_565 11_565
S1B Cu4B Cu7B 139.9(3) . 11_565
Cu3B Cu4B Cu7B 134.8(2) . 11_565
Cu1B Cu4B Cu7B 89.58(17) . 11_565
S4B Cu4B Cu8B 50.0(3) 11_565 11_565
S1B Cu4B Cu8B 141.9(4) . 11_565
Cu3B Cu4B Cu8B 92.3(2) . 11_565
Cu1B Cu4B Cu8B 133.7(2) . 11_565
Cu7B Cu4B Cu8B 58.03(18) 11_565 11_565
S2B Cu5B S2B 170.3(5) 11_565 .
S2B Cu5B Cu6B 50.5(2) 11_565 11_565
S2B Cu5B Cu6B 134.5(3) . 11_565
S2B Cu5B Cu6B 134.5(3) 11_565 .
S2B Cu5B Cu6B 50.5(2) . .
Cu6B Cu5B Cu6B 135.4(2) 11_565 .
S2B Cu5B Cu1B 50.7(3) 11_565 .
S2B Cu5B Cu1B 137.9(3) . .
Cu6B Cu5B Cu1B 60.17(13) 11_565 .
Cu6B Cu5B Cu1B 90.48(15) . .
S2B Cu5B Cu1B 137.9(3) 11_565 11_565
S2B Cu5B Cu1B 50.7(3) . 11_565
Cu6B Cu5B Cu1B 90.48(15) 11_565 11_565
Cu6B Cu5B Cu1B 60.16(13) . 11_565
Cu1B Cu5B Cu1B 99.7(2) . 11_565
S2B Cu6B S3B 170.5(4) . .
S2B Cu6B Cu5B 51.3(2) . .
S3B Cu6B Cu5B 132.0(4) . .
S2B Cu6B Cu7B 134.9(3) . .
S3B Cu6B Cu7B 51.3(4) . .
Cu5B Cu6B Cu7B 134.81(18) . .
S2B Cu6B Cu1B 51.2(3) . 11_565
S3B Cu6B Cu1B 138.0(4) . 11_565
Cu5B Cu6B Cu1B 60.80(12) . 11_565
Cu7B Cu6B Cu1B 90.29(17) . 11_565
S2B Cu6B Cu2B 137.5(3) . .
S3B Cu6B Cu2B 49.9(3) . .
Cu5B Cu6B Cu2B 89.19(15) . .
Cu7B Cu6B Cu2B 60.29(15) . .
Cu1B Cu6B Cu2B 99.51(15) 11_565 .
S3B Cu7B S4B 172.3(4) . .
S3B Cu7B Cu8B 133.6(4) . .
S4B Cu7B Cu8B 51.2(3) . .
S3B Cu7B Cu6B 50.2(3) . .
S4B Cu7B Cu6B 132.6(4) . .
Cu8B Cu7B Cu6B 135.71(18) . .
S3B Cu7B Cu2B 49.7(3) . .
S4B Cu7B Cu2B 137.6(3) . .
Cu8B Cu7B Cu2B 90.45(19) . .
Cu6B Cu7B Cu2B 60.27(15) . .
S3B Cu7B Cu4B 136.5(3) . 11_565
S4B Cu7B Cu4B 49.7(3) . 11_565
Cu8B Cu7B Cu4B 61.07(19) . 11_565
Cu6B Cu7B Cu4B 89.76(16) . 11_565
Cu2B Cu7B Cu4B 99.33(16) . 11_565
S5B Cu8B S4B 171.6(5) . .
S5B Cu8B Cu7B 134.6(7) . .
S4B Cu8B Cu7B 52.0(3) . .
S5B Cu8B Cu3B 50.6(4) . .
S4B Cu8B Cu3B 137.8(3) . .
Cu7B Cu8B Cu3B 90.0(2) . .
S5B Cu8B Cu9B 50.9(5) . .
S4B Cu8B Cu9B 130.4(5) . .
Cu7B Cu8B Cu9B 133.8(2) . .
Cu3B Cu8B Cu9B 60.52(17) . .
S5B Cu8B Cu4B 135.7(4) . 11_565
S4B Cu8B Cu4B 49.8(3) . 11_565
Cu7B Cu8B Cu4B 60.90(16) . 11_565
Cu3B Cu8B Cu4B 98.81(18) . 11_565
Cu9B Cu8B Cu4B 87.6(2) . 11_565
S5B Cu9B S5B 172.7(8) 11_565 .
S5B Cu9B Cu8B 48.7(4) 11_565 11_565
S5B Cu9B Cu8B 135.1(5) . 11_565
S5B Cu9B Cu8B 135.1(5) 11_565 .
S5B Cu9B Cu8B 48.7(3) . .
Cu8B Cu9B Cu8B 135.8(3) 11_565 .
S5B Cu9B Cu3B 136.8(4) 11_565 .
S5B Cu9B Cu3B 49.7(4) . .
Cu8B Cu9B Cu3B 91.4(2) 11_565 .
Cu8B Cu9B Cu3B 59.38(18) . .
S5B Cu9B Cu3B 49.7(4) 11_565 11_565
S5B Cu9B Cu3B 136.8(4) . 11_565
Cu8B Cu9B Cu3B 59.38(18) 11_565 11_565
Cu8B Cu9B Cu3B 91.4(2) . 11_565
Cu3B Cu9B Cu3B 99.8(3) . 11_565
Cu3B S1B Cu2B 77.8(4) . .
Cu3B S1B Cu1B 124.5(5) . .
Cu2B S1B Cu1B 76.5(3) . .
Cu3B S1B Cu4B 77.6(4) . .
Cu2B S1B Cu4B 124.1(5) . .
Cu1B S1B Cu4B 77.6(4) . .
Cu6B S2B Cu5B 78.3(3) . .
Cu6B S2B Cu1B 79.0(3) . 11_565
Cu5B S2B Cu1B 79.1(3) . 11_565
Cu2B S3B Cu6B 80.1(3) . .
Cu2B S3B Cu7B 79.3(4) . .
Cu6B S3B Cu7B 78.5(4) . .
Cu4B S4B Cu8B 80.3(4) 11_565 .
Cu4B S4B Cu7B 79.6(3) 11_565 .
Cu8B S4B Cu7B 76.7(4) . .
Cu8B S5B Cu3B 80.3(4) . .
Cu8B S5B Cu9B 80.4(6) . .
Cu3B S5B Cu9B 79.8(4) . .
C9A N1A C13A 109.2(5) . .
C9A N1A C5A 109.0(5) . .
C13A N1A C5A 111.2(5) . .
C9A N1A C1A 109.5(5) . .
C13A N1A C1A 109.1(5) . .
C5A N1A C1A 108.8(5) . .
N1A C1A C2A 125.9(8) . .
N1A C1A H1A1 105.9 . .
C2A C1A H1A1 105.9 . .
N1A C1A H1A2 105.8 . .
C2A C1A H1A2 105.8 . .
H1A1 C1A H1A2 106.2 . .
C3A C2A C1A 115.8(8) . .
C3A C2A H2A1 108.3 . .
C1A C2A H2A1 108.3 . .
C3A C2A H2A2 108.3 . .
C1A C2A H2A2 108.3 . .
H2A1 C2A H2A2 107.4 . .
C2A C3A C4A 115.4(8) . .
C2A C3A H3A1 108.4 . .
C4A C3A H3A1 108.4 . .
C2A C3A H3A2 108.4 . .
C4A C3A H3A2 108.4 . .
H3A1 C3A H3A2 107.5 . .
C3A C4A H4A1 109.5 . .
C3A C4A H4A2 109.5 . .
H4A1 C4A H4A2 109.5 . .
C3A C4A H4A3 109.5 . .
H4A1 C4A H4A3 109.5 . .
H4A2 C4A H4A3 109.5 . .
N1A C5A C6A 126.8(8) . .
N1A C5A H5A1 105.6 . .
C6A C5A H5A1 105.6 . .
N1A C5A H5A2 105.6 . .
C6A C5A H5A2 105.6 . .
H5A1 C5A H5A2 106.1 . .
C7A C6A C5A 115.8(7) . .
C7A C6A H6A1 108.3 . .
C5A C6A H6A1 108.3 . .
C7A C6A H6A2 108.3 . .
C5A C6A H6A2 108.3 . .
H6A1 C6A H6A2 107.4 . .
C6A C7A C8A 115.6(7) . .
C6A C7A H7A1 108.4 . .
C8A C7A H7A1 108.4 . .
C6A C7A H7A2 108.4 . .
C8A C7A H7A2 108.4 . .
H7A1 C7A H7A2 107.5 . .
C7A C8A H8A1 109.5 . .
C7A C8A H8A2 109.5 . .
H8A1 C8A H8A2 109.5 . .
C7A C8A H8A3 109.5 . .
H8A1 C8A H8A3 109.5 . .
H8A2 C8A H8A3 109.5 . .
N1A C9A C10A 126.8(8) . .
N1A C9A H9A1 105.6 . .
C10A C9A H9A1 105.6 . .
N1A C9A H9A2 105.6 . .
C10A C9A H9A2 105.6 . .
H9A1 C9A H9A2 106.1 . .
C11A C10A C9A 115.4(8) . .
C11A C10A H10A 108.4 . .
C9A C10A H10A 108.4 . .
C11A C10A H10B 108.4 . .
C9A C10A H10B 108.4 . .
H10A C10A H10B 107.5 . .
C12A C11A C10A 115.5(8) . .
C12A C11A H11A 108.4 . .
C10A C11A H11A 108.4 . .
C12A C11A H11B 108.4 . .
C10A C11A H11B 108.4 . .
H11A C11A H11B 107.5 . .
C11A C12A H12A 109.5 . .
C11A C12A H12B 109.5 . .
H12A C12A H12B 109.5 . .
C11A C12A H12C 109.5 . .
H12A C12A H12C 109.5 . .
H12B C12A H12C 109.5 . .
N1A C13A C14A 127.5(8) . .
N1A C13A H13A 105.4 . .
C14A C13A H13A 105.4 . .
N1A C13A H13B 105.4 . .
C14A C13A H13B 105.4 . .
H13A C13A H13B 106.0 . .
C15A C14A C13A 116.0(7) . .
C15A C14A H14A 108.3 . .
C13A C14A H14A 108.3 . .
C15A C14A H14B 108.3 . .
C13A C14A H14B 108.3 . .
H14A C14A H14B 107.4 . .
C14A C15A C16A 115.6(8) . .
C14A C15A H15A 108.4 . .
C16A C15A H15A 108.4 . .
C14A C15A H15B 108.4 . .
C16A C15A H15B 108.4 . .
H15A C15A H15B 107.4 . .
C15A C16A H16A 109.5 . .
C15A C16A H16B 109.5 . .
H16A C16A H16B 109.5 . .
C15A C16A H16C 109.5 . .
H16A C16A H16C 109.5 . .
H16B C16A H16C 109.5 . .
C13B N1B C1B 109.4(5) . .
C13B N1B C9B 109.3(5) . .
C1B N1B C9B 109.5(5) . .
C13B N1B C5B 110.1(5) . .
C1B N1B C5B 109.5(5) . .
C9B N1B C5B 109.1(5) . .
N1B C1B C2B 127.9(8) . .
N1B C1B H1B1 105.3 . .
C2B C1B H1B1 105.3 . .
N1B C1B H1B2 105.3 . .
C2B C1B H1B2 105.3 . .
H1B1 C1B H1B2 106.0 . .
C1B C2B C3B 115.8(7) . .
C1B C2B H2B1 108.3 . .
C3B C2B H2B1 108.3 . .
C1B C2B H2B2 108.3 . .
C3B C2B H2B2 108.3 . .
H2B1 C2B H2B2 107.4 . .
C4B C3B C2B 115.7(7) . .
C4B C3B H3B1 108.3 . .
C2B C3B H3B1 108.3 . .
C4B C3B H3B2 108.3 . .
C2B C3B H3B2 108.4 . .
H3B1 C3B H3B2 107.4 . .
C3B C4B H4B1 109.5 . .
C3B C4B H4B2 109.5 . .
H4B1 C4B H4B2 109.5 . .
C3B C4B H4B3 109.5 . .
H4B1 C4B H4B3 109.5 . .
H4B2 C4B H4B3 109.5 . .
N1B C5B C6B 127.3(8) . .
N1B C5B H5B1 105.5 . .
C6B C5B H5B1 105.5 . .
N1B C5B H5B2 105.5 . .
C6B C5B H5B2 105.5 . .
H5B1 C5B H5B2 106.1 . .
C7B C6B C5B 115.7(8) . .
C7B C6B H6B1 108.4 . .
C5B C6B H6B1 108.4 . .
C7B C6B H6B2 108.4 . .
C5B C6B H6B2 108.4 . .
H6B1 C6B H6B2 107.4 . .
C6B C7B C8B 115.5(8) . .
C6B C7B H7B1 108.4 . .
C8B C7B H7B1 108.4 . .
C6B C7B H7B2 108.4 . .
C8B C7B H7B2 108.4 . .
H7B1 C7B H7B2 107.5 . .
C7B C8B H8B1 109.5 . .
C7B C8B H8B2 109.5 . .
H8B1 C8B H8B2 109.5 . .
C7B C8B H8B3 109.5 . .
H8B1 C8B H8B3 109.5 . .
H8B2 C8B H8B3 109.5 . .
N1B C9B C10B 127.7(9) . .
N1B C9B H9B1 105.4 . .
C10B C9B H9B1 105.4 . .
N1B C9B H9B2 105.4 . .
C10B C9B H9B2 105.4 . .
H9B1 C9B H9B2 106.0 . .
C9B C10B C11B 115.4(8) . .
C9B C10B H10C 108.4 . .
C11B C10B H10C 108.4 . .
C9B C10B H10D 108.4 . .
C11B C10B H10D 108.4 . .
H10C C10B H10D 107.5 . .
C10B C11B C12B 115.4(8) . .
C10B C11B H11C 108.4 . .
C12B C11B H11C 108.4 . .
C10B C11B H11D 108.4 . .
C12B C11B H11D 108.4 . .
H11C C11B H11D 107.5 . .
C11B C12B H12D 109.5 . .
C11B C12B H12E 109.5 . .
H12D C12B H12E 109.5 . .
C11B C12B H12F 109.5 . .
H12D C12B H12F 109.5 . .
H12E C12B H12F 109.5 . .
N1B C13B C14B 127.5(8) . .
N1B C13B H13C 105.4 . .
C14B C13B H13C 105.4 . .
N1B C13B H13D 105.4 . .
C14B C13B H13D 105.4 . .
H13C C13B H13D 106.0 . .
C15B C14B C13B 115.7(7) . .
C15B C14B H14C 108.4 . .
C13B C14B H14C 108.4 . .
C15B C14B H14D 108.4 . .
C13B C14B H14D 108.4 . .
H14C C14B H14D 107.4 . .
C16B C15B C14B 115.6(8) . .
C16B C15B H15C 108.4 . .
C14B C15B H15C 108.4 . .
C16B C15B H15D 108.4 . .
C14B C15B H15D 108.4 . .
H15C C15B H15D 107.4 . .
C15B C16B H16D 109.5 . .
C15B C16B H16E 109.5 . .
H16D C16B H16E 109.5 . .
C15B C16B H16F 109.5 . .
H16D C16B H16F 109.5 . .
H16E C16B H16F 109.5 . .
C1C N1C C5C 109.7(5) . .
C1C N1C C9C 110.4(5) . .
C5C N1C C9C 109.1(5) . .
C1C N1C C13C 109.2(5) . .
C5C N1C C13C 109.0(5) . .
C9C N1C C13C 109.5(5) . .
N1C C1C C2C 129.2(8) . .
N1C C1C H1C1 105.0 . .
C2C C1C H1C1 105.0 . .
N1C C1C H1C2 105.0 . .
C2C C1C H1C2 105.0 . .
H1C1 C1C H1C2 105.8 . .
C1C C2C C3C 115.5(7) . .
C1C C2C H2C1 108.4 . .
C3C C2C H2C1 108.4 . .
C1C C2C H2C2 108.4 . .
C3C C2C H2C2 108.4 . .
H2C1 C2C H2C2 107.5 . .
C4C C3C C2C 115.6(7) . .
C4C C3C H3C1 108.4 . .
C2C C3C H3C1 108.4 . .
C4C C3C H3C2 108.4 . .
C2C C3C H3C2 108.4 . .
H3C1 C3C H3C2 107.4 . .
C3C C4C H4C1 109.5 . .
C3C C4C H4C2 109.5 . .
H4C1 C4C H4C2 109.5 . .
C3C C4C H4C3 109.5 . .
H4C1 C4C H4C3 109.5 . .
H4C2 C4C H4C3 109.5 . .
N1C C5C C6C 128.9(9) . .
N1C C5C H5C1 105.1 . .
C6C C5C H5C1 105.1 . .
N1C C5C H5C2 105.1 . .
C6C C5C H5C2 105.0 . .
H5C1 C5C H5C2 105.9 . .
C5C C6C C7C 115.6(8) . .
C5C C6C H6C1 108.4 . .
C7C C6C H6C1 108.4 . .
C5C C6C H6C2 108.4 . .
C7C C6C H6C2 108.4 . .
H6C1 C6C H6C2 107.5 . .
C8C C7C C6C 115.5(8) . .
C8C C7C H7C1 108.4 . .
C6C C7C H7C1 108.4 . .
C8C C7C H7C2 108.4 . .
C6C C7C H7C2 108.4 . .
H7C1 C7C H7C2 107.5 . .
C7C C8C H8C1 109.5 . .
C7C C8C H8C2 109.5 . .
H8C1 C8C H8C2 109.5 . .
C7C C8C H8C3 109.5 . .
H8C1 C8C H8C3 109.5 . .
H8C2 C8C H8C3 109.5 . .
N1C C9C C10C 126.6(8) . .
N1C C9C H9C1 105.7 . .
C10C C9C H9C1 105.7 . .
N1C C9C H9C2 105.7 . .
C10C C9C H9C2 105.7 . .
H9C1 C9C H9C2 106.1 . .
C11C C10C C9C 115.3(7) . .
C11C C10C H10E 108.4 . .
C9C C10C H10E 108.4 . .
C11C C10C H10F 108.4 . .
C9C C10C H10F 108.4 . .
H10E C10C H10F 107.5 . .
C10C C11C C12C 115.3(7) . .
C10C C11C H11E 108.5 . .
C12C C11C H11E 108.4 . .
C10C C11C H11F 108.4 . .
C12C C11C H11F 108.5 . .
H11E C11C H11F 107.5 . .
C11C C12C H12G 109.5 . .
C11C C12C H12H 109.5 . .
H12G C12C H12H 109.5 . .
C11C C12C H12I 109.5 . .
H12G C12C H12I 109.5 . .
H12H C12C H12I 109.5 . .
N1C C13C C14C 126.9(7) . .
N1C C13C H13E 105.6 . .
C14C C13C H13E 105.6 . .
N1C C13C H13F 105.6 . .
C14C C13C H13F 105.6 . .
H13E C13C H13F 106.1 . .
C15C C14C C13C 115.8(7) . .
C15C C14C H14E 108.3 . .
C13C C14C H14E 108.3 . .
C15C C14C H14F 108.3 . .
C13C C14C H14F 108.3 . .
H14E C14C H14F 107.4 . .
C14C C15C C16C 115.8(7) . .
C14C C15C H15E 108.3 . .
C16C C15C H15E 108.3 . .
C14C C15C H15F 108.3 . .
C16C C15C H15F 108.3 . .
H15E C15C H15F 107.4 . .
C15C C16C H16G 109.5 . .
C15C C16C H16H 109.5 . .
H16G C16C H16H 109.5 . .
C15C C16C H16I 109.5 . .
H16G C16C H16I 109.5 . .
H16H C16C H16I 109.5 . .
N1D C1D C2D 126.7(8) . .
N1D C1D H1D1 105.6 . .
C2D C1D H1D1 105.6 . .
N1D C1D H1D2 105.6 . .
C2D C1D H1D2 105.6 . .
H1D1 C1D H1D2 106.1 . .
C5D N1D C9D 109.4(5) . .
C5D N1D C13D 109.4(5) . .
C9D N1D C13D 109.2(5) . .
C5D N1D C1D 109.4(5) . .
C9D N1D C1D 110.4(5) . .
C13D N1D C1D 109.0(5) . .
C3D C2D C1D 116.0(8) . .
C3D C2D H2D1 108.3 . .
C1D C2D H2D1 108.3 . .
C3D C2D H2D2 108.3 . .
C1D C2D H2D2 108.3 . .
H2D1 C2D H2D2 107.4 . .
C2D C3D C4D 115.4(8) . .
C2D C3D H3D1 108.4 . .
C4D C3D H3D1 108.4 . .
C2D C3D H3D2 108.4 . .
C4D C3D H3D2 108.4 . .
H3D1 C3D H3D2 107.5 . .
C3D C4D H4D1 109.5 . .
C3D C4D H4D2 109.5 . .
H4D1 C4D H4D2 109.5 . .
C3D C4D H4D3 109.5 . .
H4D1 C4D H4D3 109.5 . .
H4D2 C4D H4D3 109.5 . .
N1D C5D C6D 127.7(8) . .
N1D C5D H5D1 105.4 . .
C6D C5D H5D1 105.4 . .
N1D C5D H5D2 105.4 . .
C6D C5D H5D2 105.4 . .
H5D1 C5D H5D2 106.0 . .
C7D C6D C5D 115.6(8) . .
C7D C6D H6D1 108.4 . .
C5D C6D H6D1 108.4 . .
C7D C6D H6D2 108.4 . .
C5D C6D H6D2 108.4 . .
H6D1 C6D H6D2 107.4 . .
C6D C7D C8D 115.6(8) . .
C6D C7D H7D1 108.4 . .
C8D C7D H7D1 108.4 . .
C6D C7D H7D2 108.4 . .
C8D C7D H7D2 108.4 . .
H7D1 C7D H7D2 107.4 . .
C7D C8D H8D1 109.5 . .
C7D C8D H8D2 109.5 . .
H8D1 C8D H8D2 109.5 . .
C7D C8D H8D3 109.5 . .
H8D1 C8D H8D3 109.5 . .
H8D2 C8D H8D3 109.5 . .
N1D C9D C10D 127.2(9) . .
N1D C9D H9D1 105.5 . .
C10D C9D H9D1 105.5 . .
N1D C9D H9D2 105.5 . .
C10D C9D H9D2 105.5 . .
H9D1 C9D H9D2 106.1 . .
C11D C10D C9D 115.4(8) . .
C11D C10D H10G 108.4 . .
C9D C10D H10G 108.4 . .
C11D C10D H10H 108.4 . .
C9D C10D H10H 108.4 . .
H10G C10D H10H 107.5 . .
C10D C11D C12D 115.6(8) . .
C10D C11D H11G 108.4 . .
C12D C11D H11G 108.4 . .
C10D C11D H11H 108.4 . .
C12D C11D H11H 108.4 . .
H11G C11D H11H 107.4 . .
C11D C12D H12J 109.5 . .
C11D C12D H12K 109.5 . .
H12J C12D H12K 109.5 . .
C11D C12D H12L 109.5 . .
H12J C12D H12L 109.5 . .
H12K C12D H12L 109.5 . .
N1D C13D C14D 127.0(9) . .
N1D C13D H13G 105.6 . .
C14D C13D H13G 105.6 . .
N1D C13D H13H 105.6 . .
C14D C13D H13H 105.6 . .
H13G C13D H13H 106.1 . .
C15D C14D C13D 115.6(7) . .
C15D C14D H14G 108.4 . .
C13D C14D H14G 108.4 . .
C15D C14D H14H 108.4 . .
C13D C14D H14H 108.4 . .
H14G C14D H14H 107.4 . .
C16D C15D C14D 115.5(8) . .
C16D C15D H15G 108.4 . .
C14D C15D H15G 108.4 . .
C16D C15D H15H 108.4 . .
C14D C15D H15H 108.4 . .
H15G C15D H15H 107.5 . .
C15D C16D H16J 109.5 . .
C15D C16D H16K 109.5 . .
H16J C16D H16K 109.5 . .
C15D C16D H16L 109.5 . .
H16J C16D H16L 109.5 . .
H16K C16D H16L 109.5 . .

loop_
_geom_bond_atom_site_label_1
_geom_bond_atom_site_label_2
_geom_bond_distance
_geom_bond_site_symmetry_2
Cu1A S5A 2.170(8) 17
Cu1A S1A 2.175(5) .
Cu1A Cu2A 2.732(5) 17
Cu1A Cu2A 2.735(5) .
Cu1A Cu3A 2.740(5) .
Cu1A Cu6A 2.751(5) 17
Cu2A S3A 2.168(9) .
Cu2A S1A 2.176(5) .
Cu2A Cu1A 2.732(5) 17
Cu2A Cu4A 2.736(5) .
Cu2A Cu5A 2.763(5) .
Cu3A S2A 2.157(9) .
Cu3A S5A 2.162(9) 17
Cu3A Cu7A 2.746(5) .
Cu3A Cu6A 2.763(5) 17
Cu3A Cu4A 2.768(5) .
Cu4A S2A 2.151(9) .
Cu4A S3A 2.175(9) .
Cu4A Cu7A 2.716(5) .
Cu4A Cu5A 2.766(5) .
Cu5A S3A 2.155(9) .
Cu5A S4A 2.167(9) .
Cu5A Cu6A 2.735(5) .
Cu5A Cu8A 2.749(6) .
Cu6A S5A 2.146(9) .
Cu6A S4A 2.150(9) .
Cu6A Cu8A 2.738(5) .
Cu6A Cu1A 2.752(5) 17
Cu6A Cu3A 2.763(5) 17
Cu7A S2A 2.150(9) .
Cu7A S6A 2.180(6) .
Cu7A Cu8A 2.718(6) 17
Cu7A Cu8A 2.750(5) .
Cu8A S4A 2.155(10) .
Cu8A S6A 2.164(6) .
Cu8A Cu7A 2.718(6) 17
S1A Cu1A 2.175(5) 17
S1A Cu2A 2.177(5) 17
S5A Cu3A 2.161(8) 17
S5A Cu1A 2.170(8) 17
S6A Cu8A 2.164(6) 17
S6A Cu7A 2.180(6) 17
Cu1B S2B 2.174(10) 11_565
Cu1B S1B 2.178(11) .
Cu1B Cu2B 2.692(5) .
Cu1B Cu4B 2.733(6) .
Cu1B Cu6B 2.739(5) 11_565
Cu1B Cu5B 2.756(5) .
Cu2B S3B 2.139(10) .
Cu2B S1B 2.168(10) .
Cu2B Cu3B 2.711(7) .
Cu2B Cu6B 2.753(5) .
Cu2B Cu7B 2.754(6) .
Cu3B S5B 2.145(15) .
Cu3B S1B 2.146(13) .
Cu3B Cu4B 2.711(6) .
Cu3B Cu8B 2.737(8) .
Cu3B Cu9B 2.769(8) .
Cu4B S4B 2.150(11) 11_565
Cu4B S1B 2.182(11) .
Cu4B Cu7B 2.770(7) 11_565
Cu4B Cu8B 2.774(7) 11_565
Cu5B S2B 2.157(8) 11_565
Cu5B S2B 2.158(8) .
Cu5B Cu6B 2.708(4) 11_565
Cu5B Cu6B 2.708(4) .
Cu5B Cu1B 2.756(5) 11_565
Cu6B S2B 2.133(9) .
Cu6B S3B 2.139(10) .
Cu6B Cu7B 2.730(5) .
Cu6B Cu1B 2.739(5) 11_565
Cu7B S3B 2.175(13) .
Cu7B S4B 2.179(13) .
Cu7B Cu8B 2.689(6) .
Cu7B Cu4B 2.770(7) 11_565
Cu8B S5B 2.100(14) .
Cu8B S4B 2.155(13) .
Cu8B Cu9B 2.757(5) .
Cu8B Cu4B 2.775(7) 11_565
Cu9B S5B 2.171(19) 11_565
Cu9B S5B 2.172(19) .
Cu9B Cu8B 2.757(5) 11_565
Cu9B Cu3B 2.769(8) 11_565
S2B Cu1B 2.173(10) 11_565
S4B Cu4B 2.150(11) 11_565
N1A C9A 1.406(5) .
N1A C13A 1.406(5) .
N1A C5A 1.409(5) .
N1A C1A 1.411(5) .
C1A C2A 1.523(5) .
C1A H1A1 0.9900 .
C1A H1A2 0.9900 .
C2A C3A 1.518(5) .
C2A H2A1 0.9900 .
C2A H2A2 0.9900 .
C3A C4A 1.521(5) .
C3A H3A1 0.9900 .
C3A H3A2 0.9900 .
C4A H4A1 0.9800 .
C4A H4A2 0.9800 .
C4A H4A3 0.9800 .
C5A C6A 1.522(5) .
C5A H5A1 0.9900 .
C5A H5A2 0.9900 .
C6A C7A 1.518(5) .
C6A H6A1 0.9900 .
C6A H6A2 0.9900 .
C7A C8A 1.521(5) .
C7A H7A1 0.9900 .
C7A H7A2 0.9900 .
C8A H8A1 0.9800 .
C8A H8A2 0.9800 .
C8A H8A3 0.9800 .
C9A C10A 1.523(5) .
C9A H9A1 0.9900 .
C9A H9A2 0.9900 .
C10A C11A 1.520(5) .
C10A H10A 0.9900 .
C10A H10B 0.9900 .
C11A C12A 1.519(5) .
C11A H11A 0.9900 .
C11A H11B 0.9900 .
C12A H12A 0.9800 .
C12A H12B 0.9800 .
C12A H12C 0.9800 .
C13A C14A 1.520(5) .
C13A H13A 0.9900 .
C13A H13B 0.9900 .
C14A C15A 1.518(5) .
C14A H14A 0.9900 .
C14A H14B 0.9900 .
C15A C16A 1.521(5) .
C15A H15A 0.9900 .
C15A H15B 0.9900 .
C16A H16A 0.9800 .
C16A H16B 0.9800 .
C16A H16C 0.9800 .
N1B C13B 1.405(5) .
N1B C1B 1.405(5) .
N1B C9B 1.406(5) .
N1B C5B 1.407(5) .
C1B C2B 1.519(5) .
C1B H1B1 0.9900 .
C1B H1B2 0.9900 .
C2B C3B 1.519(5) .
C2B H2B1 0.9900 .
C2B H2B2 0.9900 .
C3B C4B 1.519(5) .
C3B H3B1 0.9900 .
C3B H3B2 0.9900 .
C4B H4B1 0.9800 .
C4B H4B2 0.9800 .
C4B H4B3 0.9800 .
C5B C6B 1.520(5) .
C5B H5B1 0.9900 .
C5B H5B2 0.9900 .
C6B C7B 1.520(5) .
C6B H6B1 0.9900 .
C6B H6B2 0.9900 .
C7B C8B 1.521(5) .
C7B H7B1 0.9900 .
C7B H7B2 0.9900 .
C8B H8B1 0.9800 .
C8B H8B2 0.9800 .
C8B H8B3 0.9800 .
C9B C10B 1.519(5) .
C9B H9B1 0.9900 .
C9B H9B2 0.9900 .
C10B C11B 1.522(5) .
C10B H10C 0.9900 .
C10B H10D 0.9900 .
C11B C12B 1.522(5) .
C11B H11C 0.9900 .
C11B H11D 0.9900 .
C12B H12D 0.9800 .
C12B H12E 0.9800 .
C12B H12F 0.9800 .
C13B C14B 1.520(5) .
C13B H13C 0.9900 .
C13B H13D 0.9900 .
C14B C15B 1.520(5) .
C14B H14C 0.9900 .
C14B H14D 0.9900 .
C15B C16B 1.519(5) .
C15B H15C 0.9900 .
C15B H15D 0.9900 .
C16B H16D 0.9800 .
C16B H16E 0.9800 .
C16B H16F 0.9800 .
N1C C1C 1.403(5) .
N1C C5C 1.404(5) .
N1C C9C 1.413(5) .
N1C C13C 1.413(5) .
C1C C2C 1.515(5) .
C1C H1C1 0.9900 .
C1C H1C2 0.9900 .
C2C C3C 1.522(5) .
C2C H2C1 0.9900 .
C2C H2C2 0.9900 .
C3C C4C 1.519(5) .
C3C H3C1 0.9900 .
C3C H3C2 0.9900 .
C4C H4C1 0.9800 .
C4C H4C2 0.9800 .
C4C H4C3 0.9800 .
C5C C6C 1.514(5) .
C5C H5C1 0.9900 .
C5C H5C2 0.9900 .
C6C C7C 1.522(5) .
C6C H6C1 0.9900 .
C6C H6C2 0.9900 .
C7C C8C 1.519(5) .
C7C H7C1 0.9900 .
C7C H7C2 0.9900 .
C8C H8C1 0.9800 .
C8C H8C2 0.9800 .
C8C H8C3 0.9800 .
C9C C10C 1.522(5) .
C9C H9C1 0.9900 .
C9C H9C2 0.9900 .
C10C C11C 1.521(5) .
C10C H10E 0.9900 .
C10C H10F 0.9900 .
C11C C12C 1.521(5) .
C11C H11E 0.9900 .
C11C H11F 0.9900 .
C12C H12G 0.9800 .
C12C H12H 0.9800 .
C12C H12I 0.9800 .
C13C C14C 1.520(5) .
C13C H13E 0.9900 .
C13C H13F 0.9900 .
C14C C15C 1.518(5) .
C14C H14E 0.9900 .
C14C H14F 0.9900 .
C15C C16C 1.520(5) .
C15C H15E 0.9900 .
C15C H15F 0.9900 .
C16C H16G 0.9800 .
C16C H16H 0.9800 .
C16C H16I 0.9800 .
C1D N1D 1.408(5) .
C1D C2D 1.521(5) .
C1D H1D1 0.9900 .
C1D H1D2 0.9900 .
N1D C5D 1.404(5) .
N1D C9D 1.405(5) .
N1D C13D 1.407(5) .
C2D C3D 1.517(5) .
C2D H2D1 0.9900 .
C2D H2D2 0.9900 .
C3D C4D 1.521(5) .
C3D H3D1 0.9900 .
C3D H3D2 0.9900 .
C4D H4D1 0.9800 .
C4D H4D2 0.9800 .
C4D H4D3 0.9800 .
C5D C6D 1.520(5) .
C5D H5D1 0.9900 .
C5D H5D2 0.9900 .
C6D C7D 1.520(5) .
C6D H6D1 0.9900 .
C6D H6D2 0.9900 .
C7D C8D 1.520(5) .
C7D H7D1 0.9900 .
C7D H7D2 0.9900 .
C8D H8D1 0.9800 .
C8D H8D2 0.9800 .
C8D H8D3 0.9800 .
C9D C10D 1.521(5) .
C9D H9D1 0.9900 .
C9D H9D2 0.9900 .
C10D C11D 1.520(5) .
C10D H10G 0.9900 .
C10D H10H 0.9900 .
C11D C12D 1.520(5) .
C11D H11G 0.9900 .
C11D H11H 0.9900 .
C12D H12J 0.9800 .
C12D H12K 0.9800 .
C12D H12L 0.9800 .
C13D C14D 1.521(5) .
C13D H13G 0.9900 .
C13D H13H 0.9900 .
C14D C15D 1.520(5) .
C14D H14G 0.9900 .
C14D H14H 0.9900 .
C15D C16D 1.520(5) .
C15D H15G 0.9900 .
C15D H15H 0.9900 .
C16D H16J 0.9800 .
C16D H16K 0.9800 .
C16D H16L 0.9800 .

loop_
_geom_torsion_atom_site_label_1
_geom_torsion_atom_site_label_2
_geom_torsion_atom_site_label_3
_geom_torsion_atom_site_label_4
_geom_torsion
_geom_torsion_site_symmetry_1
_geom_torsion_site_symmetry_4
S5A Cu1A Cu2A S3A 0.3(5) 17 .
S1A Cu1A Cu2A S3A -159.9(5) . .
Cu2A Cu1A Cu2A S3A 163.8(3) 17 .
Cu3A Cu1A Cu2A S3A 28.2(4) . .
Cu6A Cu1A Cu2A S3A 74.6(4) 17 .
S5A Cu1A Cu2A S1A 160.2(4) 17 .
Cu2A Cu1A Cu2A S1A -36.2(3) 17 .
Cu3A Cu1A Cu2A S1A -171.9(3) . .
Cu6A Cu1A Cu2A S1A -125.5(3) 17 .
S5A Cu1A Cu2A Cu1A -163.6(3) 17 17
S1A Cu1A Cu2A Cu1A 36.1(3) . 17
Cu2A Cu1A Cu2A Cu1A -0.13(18) 17 17
Cu3A Cu1A Cu2A Cu1A -135.79(11) . 17
Cu6A Cu1A Cu2A Cu1A -89.4(2) 17 17
S5A Cu1A Cu2A Cu4A -28.2(4) 17 .
S1A Cu1A Cu2A Cu4A 171.6(3) . .
Cu2A Cu1A Cu2A Cu4A 135.31(11) 17 .
Cu3A Cu1A Cu2A Cu4A -0.35(13) . .
Cu6A Cu1A Cu2A Cu4A 46.1(2) 17 .
S5A Cu1A Cu2A Cu5A -72.8(4) 17 .
S1A Cu1A Cu2A Cu5A 126.9(3) . .
Cu2A Cu1A Cu2A Cu5A 90.7(2) 17 .
Cu3A Cu1A Cu2A Cu5A -45.0(2) . .
Cu6A Cu1A Cu2A Cu5A 1.4(4) 17 .
S5A Cu1A Cu3A S2A 176.6(5) 17 .
S1A Cu1A Cu3A S2A 11.6(6) . .
Cu2A Cu1A Cu3A S2A -69.3(5) 17 .
Cu2A Cu1A Cu3A S2A 21.7(4) . .
Cu6A Cu1A Cu3A S2A -122.8(4) 17 .
S1A Cu1A Cu3A S5A -165.0(5) . 17
Cu2A Cu1A Cu3A S5A 114.1(4) 17 17
Cu2A Cu1A Cu3A S5A -154.9(3) . 17
Cu6A Cu1A Cu3A S5A 60.6(3) 17 17
S5A Cu1A Cu3A Cu7A -146.2(3) 17 .
S1A Cu1A Cu3A Cu7A 48.9(4) . .
Cu2A Cu1A Cu3A Cu7A -32.1(3) 17 .
Cu2A Cu1A Cu3A Cu7A 58.97(15) . .
Cu6A Cu1A Cu3A Cu7A -85.54(15) 17 .
S5A Cu1A Cu3A Cu6A -60.6(3) 17 17
S1A Cu1A Cu3A Cu6A 134.4(4) . 17
Cu2A Cu1A Cu3A Cu6A 53.5(2) 17 17
Cu2A Cu1A Cu3A Cu6A 144.50(14) . 17
S5A Cu1A Cu3A Cu4A 155.2(3) 17 .
S1A Cu1A Cu3A Cu4A -9.8(4) . .
Cu2A Cu1A Cu3A Cu4A -90.7(2) 17 .
Cu2A Cu1A Cu3A Cu4A 0.34(13) . .
Cu6A Cu1A Cu3A Cu4A -144.16(15) 17 .
S3A Cu2A Cu4A S2A -175.2(5) . .
S1A Cu2A Cu4A S2A -11.2(6) . .
Cu1A Cu2A Cu4A S2A 68.3(5) 17 .
Cu1A Cu2A Cu4A S2A -21.4(4) . .
Cu5A Cu2A Cu4A S2A 124.2(4) . .
S1A Cu2A Cu4A S3A 164.0(5) . .
Cu1A Cu2A Cu4A S3A -116.5(4) 17 .
Cu1A Cu2A Cu4A S3A 153.8(3) . .
Cu5A Cu2A Cu4A S3A -60.6(3) . .
S3A Cu2A Cu4A Cu7A 146.7(3) . .
S1A Cu2A Cu4A Cu7A -49.3(4) . .
Cu1A Cu2A Cu4A Cu7A 30.2(3) 17 .
Cu1A Cu2A Cu4A Cu7A -59.51(14) . .
Cu5A Cu2A Cu4A Cu7A 86.07(15) . .
S3A Cu2A Cu4A Cu5A 60.6(3) . .
S1A Cu2A Cu4A Cu5A -135.4(4) . .
Cu1A Cu2A Cu4A Cu5A -55.9(2) 17 .
Cu1A Cu2A Cu4A Cu5A -145.58(16) . .
S3A Cu2A Cu4A Cu3A -153.4(3) . .
S1A Cu2A Cu4A Cu3A 10.6(4) . .
Cu1A Cu2A Cu4A Cu3A 90.0(2) 17 .
Cu1A Cu2A Cu4A Cu3A 0.34(13) . .
Cu5A Cu2A Cu4A Cu3A 145.93(16) . .
S5A Cu3A Cu4A S2A -172.8(5) 17 .
Cu1A Cu3A Cu4A S2A 160.4(3) . .
Cu7A Cu3A Cu4A S2A 62.0(3) . .
Cu6A Cu3A Cu4A S2A 115.7(4) 17 .
S2A Cu3A Cu4A S3A 170.3(5) . .
S5A Cu3A Cu4A S3A -2.5(5) 17 .
Cu1A Cu3A Cu4A S3A -29.3(4) . .
Cu7A Cu3A Cu4A S3A -127.6(4) . .
Cu6A Cu3A Cu4A S3A -73.9(4) 17 .
S2A Cu3A Cu4A Cu7A -62.0(3) . .
S5A Cu3A Cu4A Cu7A 125.1(4) 17 .
Cu1A Cu3A Cu4A Cu7A 98.31(14) . .
Cu6A Cu3A Cu4A Cu7A 53.7(2) 17 .
S2A Cu3A Cu4A Cu2A -160.7(3) . .
S5A Cu3A Cu4A Cu2A 26.5(4) 17 .
Cu1A Cu3A Cu4A Cu2A -0.34(13) . .
Cu7A Cu3A Cu4A Cu2A -98.66(14) . .
Cu6A Cu3A Cu4A Cu2A -45.0(2) 17 .
S2A Cu3A Cu4A Cu5A -115.9(4) . .
S5A Cu3A Cu4A Cu5A 71.2(4) 17 .
Cu1A Cu3A Cu4A Cu5A 44.4(3) . .
Cu7A Cu3A Cu4A Cu5A -53.9(2) . .
Cu6A Cu3A Cu4A Cu5A -0.2(4) 17 .
S1A Cu2A Cu5A S3A -163.6(5) . .
Cu1A Cu2A Cu5A S3A -153.3(3) 17 .
Cu1A Cu2A Cu5A S3A 116.1(4) . .
Cu4A Cu2A Cu5A S3A 62.2(3) . .
S3A Cu2A Cu5A S4A 175.7(5) . .
S1A Cu2A Cu5A S4A 12.1(6) . .
Cu1A Cu2A Cu5A S4A 22.4(4) 17 .
Cu1A Cu2A Cu5A S4A -68.2(5) . .
Cu4A Cu2A Cu5A S4A -122.1(4) . .
S3A Cu2A Cu5A Cu6A 153.0(3) . .
S1A Cu2A Cu5A Cu6A -10.6(4) . .
Cu1A Cu2A Cu5A Cu6A -0.31(15) 17 .
Cu1A Cu2A Cu5A Cu6A -90.9(2) . .
Cu4A Cu2A Cu5A Cu6A -144.78(17) . .
S3A Cu2A Cu5A Cu8A -147.4(3) . .
S1A Cu2A Cu5A Cu8A 49.0(4) . .
Cu1A Cu2A Cu5A Cu8A 59.26(15) 17 .
Cu1A Cu2A Cu5A Cu8A -31.3(3) . .
Cu4A Cu2A Cu5A Cu8A -85.22(15) . .
S3A Cu2A Cu5A Cu4A -62.2(3) . .
S1A Cu2A Cu5A Cu4A 134.2(4) . .
Cu1A Cu2A Cu5A Cu4A 144.48(16) 17 .
Cu1A Cu2A Cu5A Cu4A 53.9(2) . .
S2A Cu4A Cu5A S3A 170.1(5) . .
Cu7A Cu4A Cu5A S3A -160.6(3) . .
Cu2A Cu4A Cu5A S3A -61.9(3) . .
Cu3A Cu4A Cu5A S3A -116.1(4) . .
S2A Cu4A Cu5A S4A -2.6(6) . .
S3A Cu4A Cu5A S4A -172.7(5) . .
Cu7A Cu4A Cu5A S4A 26.7(4) . .
Cu2A Cu4A Cu5A S4A 125.4(4) . .
Cu3A Cu4A Cu5A S4A 71.2(5) . .
S2A Cu4A Cu5A Cu6A -74.7(5) . .
S3A Cu4A Cu5A Cu6A 115.3(4) . .
Cu7A Cu4A Cu5A Cu6A -45.3(3) . .
Cu2A Cu4A Cu5A Cu6A 53.3(2) . .
Cu3A Cu4A Cu5A Cu6A -0.9(4) . .
S2A Cu4A Cu5A Cu8A -29.9(4) . .
S3A Cu4A Cu5A Cu8A 160.0(3) . .
Cu7A Cu4A Cu5A Cu8A -0.56(14) . .
Cu2A Cu4A Cu5A Cu8A 98.06(15) . .
Cu3A Cu4A Cu5A Cu8A 43.9(3) . .
S2A Cu4A Cu5A Cu2A -128.0(4) . .
S3A Cu4A Cu5A Cu2A 61.9(3) . .
Cu7A Cu4A Cu5A Cu2A -98.62(15) . .
Cu3A Cu4A Cu5A Cu2A -54.2(2) . .
S3A Cu5A Cu6A S5A -0.8(6) . .
S4A Cu5A Cu6A S5A 171.4(5) . .
Cu8A Cu5A Cu6A S5A -127.3(4) . .
Cu2A Cu5A Cu6A S5A -29.2(4) . .
Cu4A Cu5A Cu6A S5A -72.8(5) . .
S3A Cu5A Cu6A S4A -172.1(5) . .
Cu8A Cu5A Cu6A S4A 61.4(4) . .
Cu2A Cu5A Cu6A S4A 159.4(4) . .
Cu4A Cu5A Cu6A S4A 115.8(4) . .
S3A Cu5A Cu6A Cu8A 126.5(4) . .
S4A Cu5A Cu6A Cu8A -61.4(4) . .
Cu2A Cu5A Cu6A Cu8A 98.05(15) . .
Cu4A Cu5A Cu6A Cu8A 54.4(2) . .
S3A Cu5A Cu6A Cu1A 28.7(4) . 17
S4A Cu5A Cu6A Cu1A -159.1(4) . 17
Cu8A Cu5A Cu6A Cu1A -97.74(15) . 17
Cu2A Cu5A Cu6A Cu1A 0.31(14) . 17
Cu4A Cu5A Cu6A Cu1A -43.3(3) . 17
S3A Cu5A Cu6A Cu3A 73.2(5) . 17
S4A Cu5A Cu6A Cu3A -114.6(4) . 17
Cu8A Cu5A Cu6A Cu3A -53.2(2) . 17
Cu2A Cu5A Cu6A Cu3A 44.8(3) . 17
Cu4A Cu5A Cu6A Cu3A 1.2(4) . 17
S3A Cu4A Cu7A S2A -174.7(5) . .
Cu2A Cu4A Cu7A S2A 147.0(3) . .
Cu5A Cu4A Cu7A S2A -153.0(3) . .
Cu3A Cu4A Cu7A S2A 61.0(3) . .
S2A Cu4A Cu7A S6A 163.5(5) . .
S3A Cu4A Cu7A S6A -11.2(6) . .
Cu2A Cu4A Cu7A S6A -49.5(4) . .
Cu5A Cu4A Cu7A S6A 10.5(4) . .
Cu3A Cu4A Cu7A S6A -135.6(4) . .
S2A Cu4A Cu7A Cu8A -116.5(4) . 17
S3A Cu4A Cu7A Cu8A 68.7(5) . 17
Cu2A Cu4A Cu7A Cu8A 30.4(3) . 17
Cu5A Cu4A Cu7A Cu8A 90.5(2) . 17
Cu3A Cu4A Cu7A Cu8A -55.6(2) . 17
S2A Cu4A Cu7A Cu3A -61.0(3) . .
S3A Cu4A Cu7A Cu3A 124.3(4) . .
Cu2A Cu4A Cu7A Cu3A 86.01(14) . .
Cu5A Cu4A Cu7A Cu3A 146.08(15) . .
S2A Cu4A Cu7A Cu8A 153.5(3) . .
S3A Cu4A Cu7A Cu8A -21.2(4) . .
Cu2A Cu4A Cu7A Cu8A -59.51(15) . .
Cu5A Cu4A Cu7A Cu8A 0.56(14) . .
Cu3A Cu4A Cu7A Cu8A -145.52(15) . .
S5A Cu3A Cu7A S2A 175.8(5) 17 .
Cu1A Cu3A Cu7A S2A -146.3(3) . .
Cu6A Cu3A Cu7A S2A 154.0(3) 17 .
Cu4A Cu3A Cu7A S2A -61.5(3) . .
S2A Cu3A Cu7A S6A -163.7(5) . .
S5A Cu3A Cu7A S6A 12.0(6) 17 .
Cu1A Cu3A Cu7A S6A 50.0(4) . .
Cu6A Cu3A Cu7A S6A -9.7(4) 17 .
Cu4A Cu3A Cu7A S6A 134.8(4) . .
S2A Cu3A Cu7A Cu4A 61.5(3) . .
S5A Cu3A Cu7A Cu4A -122.7(4) 17 .
Cu1A Cu3A Cu7A Cu4A -84.76(15) . .
Cu6A Cu3A Cu7A Cu4A -144.45(15) 17 .
S2A Cu3A Cu7A Cu8A -153.5(3) . 17
S5A Cu3A Cu7A Cu8A 22.3(4) 17 17
Cu1A Cu3A Cu7A Cu8A 60.27(15) . 17
Cu6A Cu3A Cu7A Cu8A 0.58(13) 17 17
Cu4A Cu3A Cu7A Cu8A 145.03(15) . 17
S2A Cu3A Cu7A Cu8A 116.5(4) . .
S5A Cu3A Cu7A Cu8A -67.8(5) 17 .
Cu1A Cu3A Cu7A Cu8A -29.8(3) . .
Cu6A Cu3A Cu7A Cu8A -89.5(3) 17 .
Cu4A Cu3A Cu7A Cu8A 55.0(3) . .
S5A Cu6A Cu8A S4A -173.5(5) . .
Cu5A Cu6A Cu8A S4A 62.0(3) . .
Cu1A Cu6A Cu8A S4A 148.8(4) 17 .
Cu3A Cu6A Cu8A S4A -152.0(4) 17 .
S5A Cu6A Cu8A S6A -9.8(6) . .
S4A Cu6A Cu8A S6A 163.7(5) . .
Cu5A Cu6A Cu8A S6A -134.3(4) . .
Cu1A Cu6A Cu8A S6A -47.5(4) 17 .
Cu3A Cu6A Cu8A S6A 11.8(4) 17 .
S5A Cu6A Cu8A Cu7A -21.0(4) . 17
S4A Cu6A Cu8A Cu7A 152.5(4) . 17
Cu5A Cu6A Cu8A Cu7A -145.50(15) . 17
Cu1A Cu6A Cu8A Cu7A -58.68(15) 17 17
Cu3A Cu6A Cu8A Cu7A 0.58(13) 17 17
S5A Cu6A Cu8A Cu5A 124.5(4) . .
S4A Cu6A Cu8A Cu5A -62.0(3) . .
Cu1A Cu6A Cu8A Cu5A 86.82(15) 17 .
Cu3A Cu6A Cu8A Cu5A 146.07(16) 17 .
S5A Cu6A Cu8A Cu7A 69.9(5) . .
S4A Cu6A Cu8A Cu7A -116.5(4) . .
Cu5A Cu6A Cu8A Cu7A -54.6(3) . .
Cu1A Cu6A Cu8A Cu7A 32.2(3) 17 .
Cu3A Cu6A Cu8A Cu7A 91.5(3) 17 .
S3A Cu5A Cu8A S4A 176.5(5) . .
Cu6A Cu5A Cu8A S4A -61.6(3) . .
Cu2A Cu5A Cu8A S4A -146.8(3) . .
Cu4A Cu5A Cu8A S4A 154.2(3) . .
S3A Cu5A Cu8A S6A 13.4(6) . .
S4A Cu5A Cu8A S6A -163.1(5) . .
Cu6A Cu5A Cu8A S6A 135.3(4) . .
Cu2A Cu5A Cu8A S6A 50.1(4) . .
Cu4A Cu5A Cu8A S6A -8.9(4) . .
S3A Cu5A Cu8A Cu7A -67.5(5) . 17
S4A Cu5A Cu8A Cu7A 115.9(4) . 17
Cu6A Cu5A Cu8A Cu7A 54.4(2) . 17
Cu2A Cu5A Cu8A Cu7A -30.9(3) . 17
Cu4A Cu5A Cu8A Cu7A -89.9(2) . 17
S3A Cu5A Cu8A Cu6A -121.9(4) . .
S4A Cu5A Cu8A Cu6A 61.6(3) . .
Cu2A Cu5A Cu8A Cu6A -85.22(15) . .
Cu4A Cu5A Cu8A Cu6A -144.21(16) . .
S3A Cu5A Cu8A Cu7A 22.9(4) . .
S4A Cu5A Cu8A Cu7A -153.7(3) . .
Cu6A Cu5A Cu8A Cu7A 144.76(16) . .
Cu2A Cu5A Cu8A Cu7A 59.54(15) . .
Cu4A Cu5A Cu8A Cu7A 0.56(14) . .
S2A Cu7A Cu8A S4A -0.2(5) . .
S6A Cu7A Cu8A S4A 159.3(5) . .
Cu4A Cu7A Cu8A S4A -29.0(4) . .
Cu8A Cu7A Cu8A S4A -165.0(3) 17 .
Cu3A Cu7A Cu8A S4A -74.7(5) . .
S2A Cu7A Cu8A S6A -159.4(5) . .
Cu4A Cu7A Cu8A S6A 171.7(3) . .
Cu8A Cu7A Cu8A S6A 35.7(3) 17 .
Cu3A Cu7A Cu8A S6A 126.0(4) . .
S2A Cu7A Cu8A Cu7A 164.1(3) . 17
S6A Cu7A Cu8A Cu7A -36.5(3) . 17
Cu4A Cu7A Cu8A Cu7A 135.24(12) . 17
Cu8A Cu7A Cu8A Cu7A -0.77(19) 17 17
Cu3A Cu7A Cu8A Cu7A 89.5(3) . 17
S2A Cu7A Cu8A Cu6A 73.0(4) . .
S6A Cu7A Cu8A Cu6A -127.5(4) . .
Cu4A Cu7A Cu8A Cu6A 44.2(3) . .
Cu8A Cu7A Cu8A Cu6A -91.8(3) 17 .
Cu3A Cu7A Cu8A Cu6A -1.5(4) . .
S2A Cu7A Cu8A Cu5A 28.3(4) . .
S6A Cu7A Cu8A Cu5A -172.3(3) . .
Cu4A Cu7A Cu8A Cu5A -0.57(14) . .
Cu8A Cu7A Cu8A Cu5A -136.57(12) 17 .
Cu3A Cu7A Cu8A Cu5A -46.3(3) . .
S5A Cu1A S1A Cu1A 174.7(11) 17 17
Cu2A Cu1A S1A Cu1A 65.33(18) 17 17
Cu2A Cu1A S1A Cu1A -65.27(18) . 17
Cu3A Cu1A S1A Cu1A -52.2(3) . 17
Cu6A Cu1A S1A Cu1A 52.8(3) 17 17
S5A Cu1A S1A Cu2A -120.0(11) 17 .
Cu2A Cu1A S1A Cu2A 130.6(4) 17 .
Cu3A Cu1A S1A Cu2A 13.0(4) . .
Cu6A Cu1A S1A Cu2A 118.1(3) 17 .
S5A Cu1A S1A Cu2A 109.4(11) 17 17
Cu2A Cu1A S1A Cu2A -130.6(4) . 17
Cu3A Cu1A S1A Cu2A -117.6(3) . 17
Cu6A Cu1A S1A Cu2A -12.5(4) 17 17
S3A Cu2A S1A Cu1A -114.3(10) . 17
Cu1A Cu2A S1A Cu1A 130.8(3) . 17
Cu4A Cu2A S1A Cu1A 117.6(2) . 17
Cu5A Cu2A S1A Cu1A 13.3(4) . 17
S3A Cu2A S1A Cu1A 114.9(10) . .
Cu1A Cu2A S1A Cu1A -130.8(3) 17 .
Cu4A Cu2A S1A Cu1A -13.2(4) . .
Cu5A Cu2A S1A Cu1A -117.5(3) . .
Cu1A Cu2A S1A Cu2A -65.42(18) 17 17
Cu1A Cu2A S1A Cu2A 65.35(18) . 17
Cu4A Cu2A S1A Cu2A 52.2(3) . 17
Cu5A Cu2A S1A Cu2A -52.1(3) . 17
S6A Cu7A S2A Cu4A -138.4(10) . .
Cu8A Cu7A S2A Cu4A 120.2(3) 17 .
Cu3A Cu7A S2A Cu4A 81.8(3) . .
Cu8A Cu7A S2A Cu4A -38.5(4) . .
S6A Cu7A S2A Cu3A 139.7(10) . .
Cu4A Cu7A S2A Cu3A -81.8(3) . .
Cu8A Cu7A S2A Cu3A 38.4(4) 17 .
Cu8A Cu7A S2A Cu3A -120.3(3) . .
Cu2A Cu4A S2A Cu7A -52.1(4) . .
Cu5A Cu4A S2A Cu7A 39.2(4) . .
Cu3A Cu4A S2A Cu7A -80.9(3) . .
Cu7A Cu4A S2A Cu3A 80.9(3) . .
Cu2A Cu4A S2A Cu3A 28.9(5) . .
Cu5A Cu4A S2A Cu3A 120.2(3) . .
Cu1A Cu3A S2A Cu7A 51.4(5) . .
Cu6A Cu3A S2A Cu7A -36.9(4) 17 .
Cu4A Cu3A S2A Cu7A 79.9(3) . .
Cu1A Cu3A S2A Cu4A -28.4(5) . .
Cu7A Cu3A S2A Cu4A -79.9(3) . .
Cu6A Cu3A S2A Cu4A -116.8(3) 17 .
Cu6A Cu5A S3A Cu2A -38.1(4) . .
Cu8A Cu5A S3A Cu2A 50.3(4) . .
Cu4A Cu5A S3A Cu2A 79.7(3) . .
Cu6A Cu5A S3A Cu4A -117.8(3) . .
Cu8A Cu5A S3A Cu4A -29.4(5) . .
Cu2A Cu5A S3A Cu4A -79.7(3) . .
S1A Cu2A S3A Cu5A 139.3(9) . .
Cu1A Cu2A S3A Cu5A 38.4(4) 17 .
Cu1A Cu2A S3A Cu5A -119.1(3) . .
Cu4A Cu2A S3A Cu5A -81.3(3) . .
S1A Cu2A S3A Cu4A -139.4(9) . .
Cu1A Cu2A S3A Cu4A 119.7(3) 17 .
Cu1A Cu2A S3A Cu4A -37.9(4) . .
Cu5A Cu2A S3A Cu4A 81.3(3) . .
Cu7A Cu4A S3A Cu5A 29.0(5) . .
Cu2A Cu4A S3A Cu5A 81.3(3) . .
Cu3A Cu4A S3A Cu5A 120.0(3) . .
Cu7A Cu4A S3A Cu2A -52.4(4) . .
Cu5A Cu4A S3A Cu2A -81.3(3) . .
Cu3A Cu4A S3A Cu2A 38.6(4) . .
Cu5A Cu6A S4A Cu8A -80.9(3) . .
Cu1A Cu6A S4A Cu8A -49.2(5) 17 .
Cu3A Cu6A S4A Cu8A 39.7(4) 17 .
Cu8A Cu6A S4A Cu5A 80.9(3) . .
Cu1A Cu6A S4A Cu5A 31.6(6) 17 .
Cu3A Cu6A S4A Cu5A 120.6(3) 17 .
S6A Cu8A S4A Cu6A -141.1(10) . .
Cu7A Cu8A S4A Cu6A -39.6(5) 17 .
Cu5A Cu8A S4A Cu6A 80.4(3) . .
Cu7A Cu8A S4A Cu6A 118.4(3) . .
S6A Cu8A S4A Cu5A 138.5(10) . .
Cu7A Cu8A S4A Cu5A -120.0(3) 17 .
Cu6A Cu8A S4A Cu5A -80.4(3) . .
Cu7A Cu8A S4A Cu5A 38.0(4) . .
Cu8A Cu5A S4A Cu6A -80.8(3) . .
Cu2A Cu5A S4A Cu6A -30.0(5) . .
Cu4A Cu5A S4A Cu6A -117.4(3) . .
Cu6A Cu5A S4A Cu8A 80.8(3) . .
Cu2A Cu5A S4A Cu8A 50.8(5) . .
Cu4A Cu5A S4A Cu8A -36.6(5) . .
Cu5A Cu6A S5A Cu3A 119.6(3) . 17
Cu8A Cu6A S5A Cu3A 28.5(4) . 17
Cu1A Cu6A S5A Cu3A 80.1(2) 17 17
Cu5A Cu6A S5A Cu1A 39.5(4) . 17
Cu8A Cu6A S5A Cu1A -51.6(4) . 17
Cu3A Cu6A S5A Cu1A -80.1(2) 17 17
Cu7A Cu8A S6A Cu8A 65.6(2) 17 17
Cu6A Cu8A S6A Cu8A 51.2(3) . 17
Cu5A Cu8A S6A Cu8A -52.9(3) . 17
Cu7A Cu8A S6A Cu8A -65.1(2) . 17
S4A Cu8A S6A Cu7A -114.3(11) . .
Cu7A Cu8A S6A Cu7A 130.6(4) 17 .
Cu6A Cu8A S6A Cu7A 116.3(3) . .
Cu5A Cu8A S6A Cu7A 12.2(5) . .
S4A Cu8A S6A Cu7A 115.1(11) . 17
Cu6A Cu8A S6A Cu7A -14.3(5) . 17
Cu5A Cu8A S6A Cu7A -118.4(3) . 17
Cu7A Cu8A S6A Cu7A -130.6(4) . 17
S2A Cu7A S6A Cu8A 113.8(12) . .
Cu4A Cu7A S6A Cu8A -13.0(5) . .
Cu8A Cu7A S6A Cu8A -131.3(4) 17 .
Cu3A Cu7A S6A Cu8A -118.1(3) . .
S2A Cu7A S6A Cu8A -114.9(12) . 17
Cu4A Cu7A S6A Cu8A 118.4(3) . 17
Cu3A Cu7A S6A Cu8A 13.2(5) . 17
Cu8A Cu7A S6A Cu8A 131.3(4) . 17
Cu4A Cu7A S6A Cu7A 52.4(3) . 17
Cu8A Cu7A S6A Cu7A -65.9(2) 17 17
Cu3A Cu7A S6A Cu7A -52.7(3) . 17
Cu8A Cu7A S6A Cu7A 65.4(2) . 17
S2B Cu1B Cu2B S3B 0.6(7) 11_565 .
S1B Cu1B Cu2B S3B -160.8(7) . .
Cu4B Cu1B Cu2B S3B 162.5(5) . .
Cu6B Cu1B Cu2B S3B 71.8(6) 11_565 .
Cu5B Cu1B Cu2B S3B 28.5(5) . .
S2B Cu1B Cu2B S1B 161.4(6) 11_565 .
Cu4B Cu1B Cu2B S1B -36.7(4) . .
Cu6B Cu1B Cu2B S1B -127.4(5) 11_565 .
Cu5B Cu1B Cu2B S1B -170.7(4) . .
S2B Cu1B Cu2B Cu3B -162.5(4) 11_565 .
S1B Cu1B Cu2B Cu3B 36.1(4) . .
Cu4B Cu1B Cu2B Cu3B -0.58(19) . .
Cu6B Cu1B Cu2B Cu3B -91.3(3) 11_565 .
Cu5B Cu1B Cu2B Cu3B -134.54(18) . .
S2B Cu1B Cu2B Cu6B -28.4(4) 11_565 .
S1B Cu1B Cu2B Cu6B 170.3(4) . .
Cu4B Cu1B Cu2B Cu6B 133.53(17) . .
Cu6B Cu1B Cu2B Cu6B 42.8(3) 11_565 .
Cu5B Cu1B Cu2B Cu6B -0.42(16) . .
S2B Cu1B Cu2B Cu7B -73.4(5) 11_565 .
S1B Cu1B Cu2B Cu7B 125.2(5) . .
Cu4B Cu1B Cu2B Cu7B 88.5(3) . .
Cu6B Cu1B Cu2B Cu7B -2.2(4) 11_565 .
Cu5B Cu1B Cu2B Cu7B -45.5(3) . .
S3B Cu2B Cu3B S5B -1.5(10) . .
S1B Cu2B Cu3B S5B -161.6(9) . .
Cu1B Cu2B Cu3B S5B 161.6(8) . .
Cu6B Cu2B Cu3B S5B 70.2(9) . .
Cu7B Cu2B Cu3B S5B 26.4(9) . .
S3B Cu2B Cu3B S1B 160.1(6) . .
Cu1B Cu2B Cu3B S1B -36.8(3) . .
Cu6B Cu2B Cu3B S1B -128.3(4) . .
Cu7B Cu2B Cu3B S1B -172.1(4) . .
S3B Cu2B Cu3B Cu4B -162.5(4) . .
S1B Cu2B Cu3B Cu4B 37.4(3) . .
Cu1B Cu2B Cu3B Cu4B 0.59(19) . .
Cu6B Cu2B Cu3B Cu4B -90.8(3) . .
Cu7B Cu2B Cu3B Cu4B -134.6(2) . .
S3B Cu2B Cu3B Cu8B -27.6(5) . .
S1B Cu2B Cu3B Cu8B 172.4(4) . .
Cu1B Cu2B Cu3B Cu8B 135.5(2) . .
Cu6B Cu2B Cu3B Cu8B 44.1(3) . .
Cu7B Cu2B Cu3B Cu8B 0.3(2) . .
S3B Cu2B Cu3B Cu9B -74.1(5) . .
S1B Cu2B Cu3B Cu9B 125.8(4) . .
Cu1B Cu2B Cu3B Cu9B 89.0(3) . .
Cu6B Cu2B Cu3B Cu9B -2.4(4) . .
Cu7B Cu2B Cu3B Cu9B -46.2(3) . .
S5B Cu3B Cu4B S4B 1.3(10) . 11_565
S1B Cu3B Cu4B S4B -160.3(7) . 11_565
Cu2B Cu3B Cu4B S4B 162.5(6) . 11_565
Cu8B Cu3B Cu4B S4B 71.7(6) . 11_565
Cu9B Cu3B Cu4B S4B 28.4(6) . 11_565
S5B Cu3B Cu4B S1B 161.5(8) . .
Cu2B Cu3B Cu4B S1B -37.2(3) . .
Cu8B Cu3B Cu4B S1B -128.0(4) . .
Cu9B Cu3B Cu4B S1B -171.3(4) . .
S5B Cu3B Cu4B Cu1B -161.8(7) . .
S1B Cu3B Cu4B Cu1B 36.6(3) . .
Cu2B Cu3B Cu4B Cu1B -0.58(19) . .
Cu8B Cu3B Cu4B Cu1B -91.4(3) . .
Cu9B Cu3B Cu4B Cu1B -134.69(17) . .
S5B Cu3B Cu4B Cu7B -73.1(8) . 11_565
S1B Cu3B Cu4B Cu7B 125.4(4) . 11_565
Cu2B Cu3B Cu4B Cu7B 88.2(3) . 11_565
Cu8B Cu3B Cu4B Cu7B -2.6(5) . 11_565
Cu9B Cu3B Cu4B Cu7B -45.9(3) . 11_565
S5B Cu3B Cu4B Cu8B -28.1(8) . 11_565
S1B Cu3B Cu4B Cu8B 170.3(4) . 11_565
Cu2B Cu3B Cu4B Cu8B 133.1(2) . 11_565
Cu8B Cu3B Cu4B Cu8B 42.4(3) . 11_565
Cu9B Cu3B Cu4B Cu8B -0.97(19) . 11_565
S2B Cu1B Cu4B S4B -1.4(7) 11_565 11_565
S1B Cu1B Cu4B S4B 160.1(7) . 11_565
Cu2B Cu1B Cu4B S4B -163.0(6) . 11_565
Cu6B Cu1B Cu4B S4B -28.7(6) 11_565 11_565
Cu5B Cu1B Cu4B S4B -73.6(6) . 11_565
S2B Cu1B Cu4B S1B -161.5(5) 11_565 .
Cu2B Cu1B Cu4B S1B 36.9(4) . .
Cu6B Cu1B Cu4B S1B 171.2(4) 11_565 .
Cu5B Cu1B Cu4B S1B 126.3(4) . .
S2B Cu1B Cu4B Cu3B 162.2(4) 11_565 .
S1B Cu1B Cu4B Cu3B -36.3(4) . .
Cu2B Cu1B Cu4B Cu3B 0.58(19) . .
Cu6B Cu1B Cu4B Cu3B 134.89(19) 11_565 .
Cu5B Cu1B Cu4B Cu3B 90.0(3) . .
S2B Cu1B Cu4B Cu7B 27.4(4) 11_565 11_565
S1B Cu1B Cu4B Cu7B -171.1(4) . 11_565
Cu2B Cu1B Cu4B Cu7B -134.22(16) . 11_565
Cu6B Cu1B Cu4B Cu7B 0.09(16) 11_565 11_565
Cu5B Cu1B Cu4B Cu7B -44.8(3) . 11_565
S2B Cu1B Cu4B Cu8B 69.7(5) 11_565 11_565
S1B Cu1B Cu4B Cu8B -128.8(5) . 11_565
Cu2B Cu1B Cu4B Cu8B -91.9(3) . 11_565
Cu6B Cu1B Cu4B Cu8B 42.4(3) 11_565 11_565
Cu5B Cu1B Cu4B Cu8B -2.5(4) . 11_565
S1B Cu1B Cu5B S2B -164.9(6) . 11_565
Cu2B Cu1B Cu5B S2B -153.5(3) . 11_565
Cu4B Cu1B Cu5B S2B 116.8(4) . 11_565
Cu6B Cu1B Cu5B S2B 61.4(3) 11_565 11_565
S2B Cu1B Cu5B S2B 173.9(4) 11_565 .
S1B Cu1B Cu5B S2B 9.0(7) . .
Cu2B Cu1B Cu5B S2B 20.4(5) . .
Cu4B Cu1B Cu5B S2B -69.4(5) . .
Cu6B Cu1B Cu5B S2B -124.7(4) 11_565 .
S2B Cu1B Cu5B Cu6B -61.4(3) 11_565 11_565
S1B Cu1B Cu5B Cu6B 133.7(5) . 11_565
Cu2B Cu1B Cu5B Cu6B 145.12(17) . 11_565
Cu4B Cu1B Cu5B Cu6B 55.4(2) . 11_565
S2B Cu1B Cu5B Cu6B 153.9(3) 11_565 .
S1B Cu1B Cu5B Cu6B -11.0(5) . .
Cu2B Cu1B Cu5B Cu6B 0.43(16) . .
Cu4B Cu1B Cu5B Cu6B -89.3(2) . .
Cu6B Cu1B Cu5B Cu6B -144.69(18) 11_565 .
S2B Cu1B Cu5B Cu1B -146.3(3) 11_565 11_565
S1B Cu1B Cu5B Cu1B 48.8(5) . 11_565
Cu2B Cu1B Cu5B Cu1B 60.21(12) . 11_565
Cu4B Cu1B Cu5B Cu1B -29.55(18) . 11_565
Cu6B Cu1B Cu5B Cu1B -84.92(12) 11_565 11_565
S2B Cu5B Cu6B S2B -168.8(6) 11_565 .
Cu6B Cu5B Cu6B S2B 117.2(3) 11_565 .
Cu1B Cu5B Cu6B S2B 162.7(4) . .
Cu1B Cu5B Cu6B S2B 61.8(3) 11_565 .
S2B Cu5B Cu6B S3B -0.4(7) 11_565 .
S2B Cu5B Cu6B S3B 168.3(6) . .
Cu6B Cu5B Cu6B S3B -74.5(5) 11_565 .
Cu1B Cu5B Cu6B S3B -28.9(5) . .
Cu1B Cu5B Cu6B S3B -129.9(5) 11_565 .
S2B Cu5B Cu6B Cu7B 72.6(5) 11_565 .
S2B Cu5B Cu6B Cu7B -118.6(4) . .
Cu6B Cu5B Cu6B Cu7B -1.4(2) 11_565 .
Cu1B Cu5B Cu6B Cu7B 44.1(3) . .
Cu1B Cu5B Cu6B Cu7B -56.8(2) 11_565 .
S2B Cu5B Cu6B Cu1B 129.5(4) 11_565 11_565
S2B Cu5B Cu6B Cu1B -61.8(3) . 11_565
Cu6B Cu5B Cu6B Cu1B 55.39(10) 11_565 11_565
Cu1B Cu5B Cu6B Cu1B 100.96(19) . 11_565
S2B Cu5B Cu6B Cu2B 28.1(4) 11_565 .
S2B Cu5B Cu6B Cu2B -163.2(4) . .
Cu6B Cu5B Cu6B Cu2B -45.99(11) 11_565 .
Cu1B Cu5B Cu6B Cu2B -0.42(15) . .
Cu1B Cu5B Cu6B Cu2B -101.38(16) 11_565 .
S3B Cu2B Cu6B S2B -171.9(7) . .
S1B Cu2B Cu6B S2B -6.7(9) . .
Cu1B Cu2B Cu6B S2B -19.1(5) . .
Cu3B Cu2B Cu6B S2B 72.0(6) . .
Cu7B Cu2B Cu6B S2B 125.5(5) . .
S1B Cu2B Cu6B S3B 165.2(8) . .
Cu1B Cu2B Cu6B S3B 152.8(5) . .
Cu3B Cu2B Cu6B S3B -116.1(6) . .
Cu7B Cu2B Cu6B S3B -62.6(5) . .
S3B Cu2B Cu6B Cu5B -152.4(5) . .
S1B Cu2B Cu6B Cu5B 12.8(6) . .
Cu1B Cu2B Cu6B Cu5B 0.43(16) . .
Cu3B Cu2B Cu6B Cu5B 91.6(3) . .
Cu7B Cu2B Cu6B Cu5B 145.04(18) . .
S3B Cu2B Cu6B Cu7B 62.6(5) . .
S1B Cu2B Cu6B Cu7B -132.2(6) . .
Cu1B Cu2B Cu6B Cu7B -144.61(19) . .
Cu3B Cu2B Cu6B Cu7B -53.5(3) . .
S3B Cu2B Cu6B Cu1B 147.5(5) . 11_565
S1B Cu2B Cu6B Cu1B -47.4(6) . 11_565
Cu1B Cu2B Cu6B Cu1B -59.76(16) . 11_565
Cu3B Cu2B Cu6B Cu1B 31.4(3) . 11_565
Cu7B Cu2B Cu6B Cu1B 84.86(17) . 11_565
S2B Cu6B Cu7B S3B 170.4(5) . .
Cu5B Cu6B Cu7B S3B -114.3(4) . .
Cu1B Cu6B Cu7B S3B -161.3(4) 11_565 .
Cu2B Cu6B Cu7B S3B -60.5(4) . .
S2B Cu6B Cu7B S4B 0.0(6) . .
S3B Cu6B Cu7B S4B -170.4(6) . .
Cu5B Cu6B Cu7B S4B 75.2(5) . .
Cu1B Cu6B Cu7B S4B 28.3(4) 11_565 .
Cu2B Cu6B Cu7B S4B 129.1(4) . .
S2B Cu6B Cu7B Cu8B -74.0(5) . .
S3B Cu6B Cu7B Cu8B 115.6(5) . .
Cu5B Cu6B Cu7B Cu8B 1.2(5) . .
Cu1B Cu6B Cu7B Cu8B -45.7(4) 11_565 .
Cu2B Cu6B Cu7B Cu8B 55.1(3) . .
S2B Cu6B Cu7B Cu2B -129.1(4) . .
S3B Cu6B Cu7B Cu2B 60.5(4) . .
Cu5B Cu6B Cu7B Cu2B -53.9(2) . .
Cu1B Cu6B Cu7B Cu2B -100.80(15) 11_565 .
S2B Cu6B Cu7B Cu4B -28.2(4) . 11_565
S3B Cu6B Cu7B Cu4B 161.4(4) . 11_565
Cu5B Cu6B Cu7B Cu4B 47.0(3) . 11_565
Cu1B Cu6B Cu7B Cu4B 0.10(16) 11_565 11_565
Cu2B Cu6B Cu7B Cu4B 100.90(16) . 11_565
S1B Cu2B Cu7B S3B -163.6(6) . .
Cu1B Cu2B Cu7B S3B 116.4(5) . .
Cu3B Cu2B Cu7B S3B -154.1(4) . .
Cu6B Cu2B Cu7B S3B 61.1(4) . .
S3B Cu2B Cu7B S4B 176.9(7) . .
S1B Cu2B Cu7B S4B 13.3(8) . .
Cu1B Cu2B Cu7B S4B -66.7(6) . .
Cu3B Cu2B Cu7B S4B 22.7(6) . .
Cu6B Cu2B Cu7B S4B -122.0(6) . .
S3B Cu2B Cu7B Cu8B 153.8(4) . .
S1B Cu2B Cu7B Cu8B -9.7(5) . .
Cu1B Cu2B Cu7B Cu8B -89.8(3) . .
Cu3B Cu2B Cu7B Cu8B -0.3(2) . .
Cu6B Cu2B Cu7B Cu8B -145.1(2) . .
S3B Cu2B Cu7B Cu6B -61.1(4) . .
S1B Cu2B Cu7B Cu6B 135.3(5) . .
Cu1B Cu2B Cu7B Cu6B 55.3(3) . .
Cu3B Cu2B Cu7B Cu6B 144.75(19) . .
S3B Cu2B Cu7B Cu4B -145.5(4) . 11_565
S1B Cu2B Cu7B Cu4B 51.0(5) . 11_565
Cu1B Cu2B Cu7B Cu4B -29.1(3) . 11_565
Cu3B Cu2B Cu7B Cu4B 60.41(19) . 11_565
Cu6B Cu2B Cu7B Cu4B -84.34(17) . 11_565
S3B Cu7B Cu8B S5B 1.2(8) . .
S4B Cu7B Cu8B S5B 173.3(8) . .
Cu6B Cu7B Cu8B S5B -71.9(7) . .
Cu2B Cu7B Cu8B S5B -26.5(6) . .
Cu4B Cu7B Cu8B S5B -126.9(6) 11_565 .
S3B Cu7B Cu8B S4B -172.1(6) . .
Cu6B Cu7B Cu8B S4B 114.8(5) . .
Cu2B Cu7B Cu8B S4B 160.2(4) . .
Cu4B Cu7B Cu8B S4B 59.8(4) 11_565 .
S3B Cu7B Cu8B Cu3B 28.0(5) . .
S4B Cu7B Cu8B Cu3B -159.9(5) . .
Cu6B Cu7B Cu8B Cu3B -45.1(4) . .
Cu2B Cu7B Cu8B Cu3B 0.3(2) . .
Cu4B Cu7B Cu8B Cu3B -100.1(2) 11_565 .
S3B Cu7B Cu8B Cu9B 75.0(6) . .
S4B Cu7B Cu8B Cu9B -113.0(6) . .
Cu6B Cu7B Cu8B Cu9B 1.9(6) . .
Cu2B Cu7B Cu8B Cu9B 47.3(4) . .
Cu4B Cu7B Cu8B Cu9B -53.2(3) 11_565 .
S3B Cu7B Cu8B Cu4B 128.1(4) . 11_565
S4B Cu7B Cu8B Cu4B -59.8(4) . 11_565
Cu6B Cu7B Cu8B Cu4B 55.0(3) . 11_565
Cu2B Cu7B Cu8B Cu4B 100.42(16) . 11_565
S1B Cu3B Cu8B S5B 164.7(9) . .
Cu2B Cu3B Cu8B S5B 155.1(7) . .
Cu4B Cu3B Cu8B S5B -114.1(8) . .
Cu9B Cu3B Cu8B S5B -61.8(7) . .
S5B Cu3B Cu8B S4B -179.2(10) . .
S1B Cu3B Cu8B S4B -14.5(10) . .
Cu2B Cu3B Cu8B S4B -24.1(7) . .
Cu4B Cu3B Cu8B S4B 66.7(8) . .
Cu9B Cu3B Cu8B S4B 119.0(7) . .
S5B Cu3B Cu8B Cu7B -155.4(8) . .
S1B Cu3B Cu8B Cu7B 9.2(6) . .
Cu2B Cu3B Cu8B Cu7B -0.3(2) . .
Cu4B Cu3B Cu8B Cu7B 90.4(3) . .
Cu9B Cu3B Cu8B Cu7B 142.7(2) . .
S5B Cu3B Cu8B Cu9B 61.8(7) . .
S1B Cu3B Cu8B Cu9B -133.5(6) . .
Cu2B Cu3B Cu8B Cu9B -143.1(2) . .
Cu4B Cu3B Cu8B Cu9B -52.3(3) . .
S5B Cu3B Cu8B Cu4B 144.0(8) . 11_565
S1B Cu3B Cu8B Cu4B -51.3(6) . 11_565
Cu2B Cu3B Cu8B Cu4B -60.8(2) . 11_565
Cu4B Cu3B Cu8B Cu4B 29.9(4) . 11_565
Cu9B Cu3B Cu8B Cu4B 82.2(2) . 11_565
S5B Cu8B Cu9B S5B -171.4(9) . 11_565
S4B Cu8B Cu9B S5B -2.1(8) . 11_565
Cu7B Cu8B Cu9B S5B 70.3(7) . 11_565
Cu3B Cu8B Cu9B S5B 127.4(6) . 11_565
Cu4B Cu8B Cu9B S5B 25.9(6) 11_565 11_565
S4B Cu8B Cu9B S5B 169.3(8) . .
Cu7B Cu8B Cu9B S5B -118.3(7) . .
Cu3B Cu8B Cu9B S5B -61.3(6) . .
Cu4B Cu8B Cu9B S5B -162.8(6) 11_565 .
S5B Cu8B Cu9B Cu8B 116.7(6) . 11_565
S4B Cu8B Cu9B Cu8B -74.0(4) . 11_565
Cu7B Cu8B Cu9B Cu8B -1.7(3) . 11_565
Cu3B Cu8B Cu9B Cu8B 55.43(12) . 11_565
Cu4B Cu8B Cu9B Cu8B -46.07(11) 11_565 11_565
S5B Cu8B Cu9B Cu3B 61.3(6) . .
S4B Cu8B Cu9B Cu3B -129.5(4) . .
Cu7B Cu8B Cu9B Cu3B -57.1(4) . .
Cu4B Cu8B Cu9B Cu3B -101.50(18) 11_565 .
S5B Cu8B Cu9B Cu3B 161.8(6) . 11_565
S4B Cu8B Cu9B Cu3B -28.9(5) . 11_565
Cu7B Cu8B Cu9B Cu3B 43.5(4) . 11_565
Cu3B Cu8B Cu9B Cu3B 100.6(2) . 11_565
Cu4B Cu8B Cu9B Cu3B -0.95(19) 11_565 11_565
S5B Cu3B Cu9B S5B 175.4(5) . 11_565
S1B Cu3B Cu9B S5B 10.4(9) . 11_565
Cu2B Cu3B Cu9B S5B -68.1(8) . 11_565
Cu4B Cu3B Cu9B S5B 21.0(7) . 11_565
Cu8B Cu3B Cu9B S5B -124.9(7) . 11_565
S1B Cu3B Cu9B S5B -164.9(7) . .
Cu2B Cu3B Cu9B S5B 116.6(6) . .
Cu4B Cu3B Cu9B S5B -154.4(5) . .
Cu8B Cu3B Cu9B S5B 59.7(5) . .
S5B Cu3B Cu9B Cu8B 155.3(5) . 11_565
S1B Cu3B Cu9B Cu8B -9.6(5) . 11_565
Cu2B Cu3B Cu9B Cu8B -88.1(3) . 11_565
Cu4B Cu3B Cu9B Cu8B 0.98(19) . 11_565
Cu8B Cu3B Cu9B Cu8B -144.9(2) . 11_565
S5B Cu3B Cu9B Cu8B -59.7(5) . .
S1B Cu3B Cu9B Cu8B 135.3(5) . .
Cu2B Cu3B Cu9B Cu8B 56.8(3) . .
Cu4B Cu3B Cu9B Cu8B 145.9(2) . .
S5B Cu3B Cu9B Cu3B -145.5(5) . 11_565
S1B Cu3B Cu9B Cu3B 49.5(4) . 11_565
Cu2B Cu3B Cu9B Cu3B -29.0(2) . 11_565
Cu4B Cu3B Cu9B Cu3B 60.12(12) . 11_565
Cu8B Cu3B Cu9B Cu3B -85.79(16) . 11_565
S5B Cu3B S1B Cu2B 116(2) . .
Cu4B Cu3B S1B Cu2B -129.4(4) . .
Cu8B Cu3B S1B Cu2B -12.2(7) . .
Cu9B Cu3B S1B Cu2B -115.9(4) . .
Cu2B Cu3B S1B Cu1B 64.1(5) . .
Cu4B Cu3B S1B Cu1B -65.3(5) . .
Cu8B Cu3B S1B Cu1B 51.9(9) . .
Cu9B Cu3B S1B Cu1B -51.8(8) . .
S5B Cu3B S1B Cu4B -115(2) . .
Cu2B Cu3B S1B Cu4B 129.4(4) . .
Cu8B Cu3B S1B Cu4B 117.1(5) . .
Cu9B Cu3B S1B Cu4B 13.5(6) . .
S3B Cu2B S1B Cu3B -112.6(19) . .
Cu1B Cu2B S1B Cu3B 130.4(4) . .
Cu6B Cu2B S1B Cu3B 114.5(5) . .
Cu7B Cu2B S1B Cu3B 12.2(6) . .
S3B Cu2B S1B Cu1B 117.1(19) . .
Cu3B Cu2B S1B Cu1B -130.4(4) . .
Cu6B Cu2B S1B Cu1B -15.8(7) . .
Cu7B Cu2B S1B Cu1B -118.1(4) . .
Cu1B Cu2B S1B Cu4B 64.7(5) . .
Cu3B Cu2B S1B Cu4B -65.7(6) . .
Cu6B Cu2B S1B Cu4B 48.8(11) . .
Cu7B Cu2B S1B Cu4B -53.5(9) . .
Cu2B Cu1B S1B Cu3B -64.7(5) . .
Cu4B Cu1B S1B Cu3B 65.2(5) . .
Cu6B Cu1B S1B Cu3B 51.3(8) 11_565 .
Cu5B Cu1B S1B Cu3B -50.1(8) . .
S2B Cu1B S1B Cu2B -113.7(14) 11_565 .
Cu4B Cu1B S1B Cu2B 130.0(5) . .
Cu6B Cu1B S1B Cu2B 116.0(4) 11_565 .
Cu5B Cu1B S1B Cu2B 14.6(6) . .
S2B Cu1B S1B Cu4B 116.3(15) 11_565 .
Cu2B Cu1B S1B Cu4B -130.0(5) . .
Cu6B Cu1B S1B Cu4B -14.0(6) 11_565 .
Cu5B Cu1B S1B Cu4B -115.3(4) . .
S4B Cu4B S1B Cu3B 117.6(17) 11_565 .
Cu1B Cu4B S1B Cu3B -130.0(4) . .
Cu7B Cu4B S1B Cu3B -116.1(5) 11_565 .
Cu8B Cu4B S1B Cu3B -15.8(6) 11_565 .
S4B Cu4B S1B Cu2B -176.6(14) 11_565 .
Cu3B Cu4B S1B Cu2B 65.8(6) . .
Cu1B Cu4B S1B Cu2B -64.1(5) . .
Cu7B Cu4B S1B Cu2B -50.3(10) 11_565 .
Cu8B Cu4B S1B Cu2B 50.1(9) 11_565 .
S4B Cu4B S1B Cu1B -112.4(17) 11_565 .
Cu3B Cu4B S1B Cu1B 130.0(4) . .
Cu7B Cu4B S1B Cu1B 13.9(7) 11_565 .
Cu8B Cu4B S1B Cu1B 114.2(5) 11_565 .
Cu7B Cu6B S2B Cu5B 118.4(3) . .
Cu1B Cu6B S2B Cu5B 81.0(3) 11_565 .
Cu2B Cu6B S2B Cu5B 25.4(6) . .
Cu5B Cu6B S2B Cu1B -81.0(3) . 11_565
Cu7B Cu6B S2B Cu1B 37.5(4) . 11_565
Cu2B Cu6B S2B Cu1B -55.5(5) . 11_565
Cu6B Cu5B S2B Cu6B -118.9(4) 11_565 .
Cu1B Cu5B S2B Cu6B -26.3(5) . .
Cu1B Cu5B S2B Cu6B -80.9(3) 11_565 .
Cu6B Cu5B S2B Cu1B -38.0(5) 11_565 11_565
Cu6B Cu5B S2B Cu1B 80.9(3) . 11_565
Cu1B Cu5B S2B Cu1B 54.6(5) . 11_565
S1B Cu2B S3B Cu6B -143.6(18) . .
Cu1B Cu2B S3B Cu6B -39.2(6) . .
Cu3B Cu2B S3B Cu6B 117.1(4) . .
Cu7B Cu2B S3B Cu6B 80.0(4) . .
S1B Cu2B S3B Cu7B 136.3(19) . .
Cu1B Cu2B S3B Cu7B -119.3(4) . .
Cu3B Cu2B S3B Cu7B 37.0(5) . .
Cu6B Cu2B S3B Cu7B -80.0(4) . .
Cu5B Cu6B S3B Cu2B 38.6(6) . .
Cu7B Cu6B S3B Cu2B -81.0(4) . .
Cu1B Cu6B S3B Cu2B -52.4(7) 11_565 .
Cu5B Cu6B S3B Cu7B 119.6(4) . .
Cu1B Cu6B S3B Cu7B 28.6(6) 11_565 .
Cu2B Cu6B S3B Cu7B 81.0(4) . .
Cu8B Cu7B S3B Cu2B -37.5(5) . .
Cu6B Cu7B S3B Cu2B 82.0(3) . .
Cu4B Cu7B S3B Cu2B 54.3(5) 11_565 .
Cu8B Cu7B S3B Cu6B -119.5(4) . .
Cu2B Cu7B S3B Cu6B -82.0(3) . .
Cu4B Cu7B S3B Cu6B -27.6(6) 11_565 .
Cu7B Cu8B S4B Cu4B -81.5(3) . 11_565
Cu3B Cu8B S4B Cu4B -50.7(8) . 11_565
Cu9B Cu8B S4B Cu4B 37.9(5) . 11_565
Cu3B Cu8B S4B Cu7B 30.7(7) . .
Cu9B Cu8B S4B Cu7B 119.3(4) . .
Cu4B Cu8B S4B Cu7B 81.5(3) 11_565 .
Cu8B Cu7B S4B Cu4B 82.3(3) . 11_565
Cu6B Cu7B S4B Cu4B -38.2(5) . 11_565
Cu2B Cu7B S4B Cu4B 52.2(6) . 11_565
Cu6B Cu7B S4B Cu8B -120.6(4) . .
Cu2B Cu7B S4B Cu8B -30.1(6) . .
Cu4B Cu7B S4B Cu8B -82.3(3) 11_565 .
Cu7B Cu8B S5B Cu3B 35.7(8) . .
Cu9B Cu8B S5B Cu3B -81.2(4) . .
Cu4B Cu8B S5B Cu3B -56.1(11) 11_565 .
Cu7B Cu8B S5B Cu9B 116.9(7) . .
Cu3B Cu8B S5B Cu9B 81.2(4) . .
Cu4B Cu8B S5B Cu9B 25.1(10) 11_565 .
S1B Cu3B S5B Cu8B -139.4(19) . .
Cu2B Cu3B S5B Cu8B -35.5(10) . .
Cu4B Cu3B S5B Cu8B 118.1(5) . .
Cu9B Cu3B S5B Cu8B 81.9(6) . .
S1B Cu3B S5B Cu9B 139(2) . .
Cu2B Cu3B S5B Cu9B -117.4(6) . .
Cu4B Cu3B S5B Cu9B 36.2(8) . .
Cu8B Cu3B S5B Cu9B -81.9(6) . .
Cu8B Cu9B S5B Cu8B -118.0(6) 11_565 .
Cu3B Cu9B S5B Cu8B -81.8(4) . .
Cu3B Cu9B S5B Cu8B -27.1(9) 11_565 .
Cu8B Cu9B S5B Cu3B -36.2(6) 11_565 .
Cu8B Cu9B S5B Cu3B 81.8(4) . .
Cu3B Cu9B S5B Cu3B 54.6(8) 11_565 .
C9A N1A C1A C2A -176(2) . .
C13A N1A C1A C2A -56(2) . .
C5A N1A C1A C2A 65(2) . .
N1A C1A C2A C3A -167(3) . .
C1A C2A C3A C4A -136(4) . .
C9A N1A C5A C6A -85(3) . .
C13A N1A C5A C6A 155(2) . .
C1A N1A C5A C6A 35(2) . .
N1A C5A C6A C7A 151(2) . .
C5A C6A C7A C8A -56(3) . .
C13A N1A C9A C10A 68(2) . .
C5A N1A C9A C10A -54(2) . .
C1A N1A C9A C10A -173(2) . .
N1A C9A C10A C11A -149(2) . .
C9A C10A C11A C12A 121(4) . .
C9A N1A C13A C14A 85(3) . .
C5A N1A C13A C14A -155(2) . .
C1A N1A C13A C14A -35(2) . .
N1A C13A C14A C15A -133(3) . .
C13A C14A C15A C16A 135(5) . .
C13B N1B C1B C2B -65(3) . .
C9B N1B C1B C2B 176(2) . .
C5B N1B C1B C2B 56(3) . .
N1B C1B C2B C3B 111(4) . .
C1B C2B C3B C4B 54(4) . .
C13B N1B C5B C6B -172(4) . .
C1B N1B C5B C6B 68(4) . .
C9B N1B C5B C6B -52(4) . .
N1B C5B C6B C7B -160(4) . .
C5B C6B C7B C8B -166(6) . .
C13B N1B C9B C10B 63(4) . .
C1B N1B C9B C10B -177(4) . .
C5B N1B C9B C10B -57(4) . .
N1B C9B C10B C11B -176(3) . .
C9B C10B C11B C12B 57(4) . .
C1B N1B C13B C14B -71(3) . .
C9B N1B C13B C14B 49(3) . .
C5B N1B C13B C14B 169(3) . .
N1B C13B C14B C15B -115(4) . .
C13B C14B C15B C16B -120(5) . .
C5C N1C C1C C2C -37(2) . .
C9C N1C C1C C2C -157(2) . .
C13C N1C C1C C2C 83(2) . .
N1C C1C C2C C3C 175(2) . .
C1C C2C C3C C4C 60(3) . .
C1C N1C C5C C6C -64(2) . .
C9C N1C C5C C6C 57(2) . .
C13C N1C C5C C6C 177(2) . .
N1C C5C C6C C7C -151(3) . .
C5C C6C C7C C8C -90(4) . .
C1C N1C C9C C10C 153(3) . .
C5C N1C C9C C10C 33(3) . .
C13C N1C C9C C10C -87(3) . .
N1C C9C C10C C11C 147(5) . .
C9C C10C C11C C12C 14(8) . .
C1C N1C C13C C14C 6(2) . .
C5C N1C C13C C14C 125(2) . .
C9C N1C C13C C14C -115(2) . .
N1C C13C C14C C15C 82(3) . .
C13C C14C C15C C16C 40(3) . .
C2D C1D N1D C5D -73(3) . .
C2D C1D N1D C9D 167(3) . .
C2D C1D N1D C13D 47(3) . .
N1D C1D C2D C3D -170(4) . .
C1D C2D C3D C4D -141(4) . .
C9D N1D C5D C6D -174(3) . .
C13D N1D C5D C6D -55(3) . .
C1D N1D C5D C6D 65(3) . .
N1D C5D C6D C7D -126(5) . .
C5D C6D C7D C8D -52(5) . .
C5D N1D C9D C10D 70(3) . .
C13D N1D C9D C10D -50(2) . .
C1D N1D C9D C10D -170(2) . .
N1D C9D C10D C11D -135(3) . .
C9D C10D C11D C12D 74(7) . .
C5D N1D C13D C14D 167(2) . .
C9D N1D C13D C14D -74(2) . .
C1D N1D C13D C14D 47(2) . .
N1D C13D C14D C15D -110(3) . .
C13D C14D C15D C16D -133(3) . .

loop_
_platon_squeeze_void_nr
_platon_squeeze_void_average_x
_platon_squeeze_void_average_y
_platon_squeeze_void_average_z
_platon_squeeze_void_volume
_platon_squeeze_void_count_electrons
_platon_squeeze_void_content
1 0.000 0.000 -0.003 1277 376 ' '
2 0.000 0.096 0.250 15 4 ' '
3 0.000 0.451 0.750 670 141 ' '
4 0.000 0.549 0.250 670 136 ' '
5 0.000 0.904 0.750 15 3 ' '
6 0.011 0.502 0.510 9 2 ' '
7 0.011 0.510 0.010 9 2 ' '
8 0.117 0.333 0.083 669 138 ' '
9 0.013 0.378 0.250 7 1 ' '
10 0.013 0.635 0.750 7 1 ' '
11 0.117 0.784 0.583 669 140 ' '
12 0.032 0.320 0.583 7 2 ' '
13 0.032 0.712 0.083 8 2 ' '
14 0.047 0.350 0.583 6 1 ' '
15 0.047 0.697 0.083 6 1 ' '
16 0.216 0.333 0.583 669 139 ' '
17 0.216 0.883 0.083 669 138 ' '
18 0.096 0.000 0.250 15 3 ' '
19 0.096 0.096 0.750 15 3 ' '
20 0.157 0.322 0.844 8 1 ' '
21 0.157 0.835 0.344 9 2 ' '
22 0.165 0.322 0.344 8 1 ' '
23 0.165 0.843 0.844 9 2 ' '
24 0.169 0.348 0.320 6 2 ' '
25 0.169 0.821 0.820 6 1 ' '
26 0.179 0.348 0.820 6 1 ' '
27 0.179 0.831 0.320 6 1 ' '
28 0.237 0.571 0.917 15 3 ' '
29 0.237 0.667 0.417 15 3 ' '
30 0.333 0.667 0.702 1265 376 ' '
31 0.333 0.216 0.917 669 136 ' '
32 0.333 0.117 0.417 669 141 ' '
33 0.288 0.320 0.083 7 2 ' '
34 0.288 0.968 0.583 7 1 ' '
35 0.303 0.350 0.083 6 1 ' '
36 0.303 0.953 0.583 6 1 ' '
37 0.320 0.032 0.917 7 1 ' '
38 0.322 0.157 0.656 8 1 ' '
39 0.322 0.165 0.156 8 2 ' '
40 0.320 0.288 0.417 7 1 ' '
41 0.333 0.571 0.417 15 3 ' '
42 0.333 0.763 0.917 15 3 ' '
43 0.348 0.169 0.180 7 1 ' '
44 0.348 0.179 0.680 7 2 ' '
45 0.350 0.047 0.917 6 1 ' '
46 0.350 0.303 0.417 6 1 ' '
47 0.451 0.451 0.250 669 139 ' '
48 0.451 1.000 0.750 670 138 ' '
49 0.365 0.378 0.750 7 1 ' '
50 0.365 0.987 0.250 7 2 ' '
51 0.380 0.017 0.250 6 1 ' '
52 0.380 0.363 0.750 5 1 ' '
53 0.549 0.549 0.750 669 138 ' '
54 0.549 1.000 0.250 670 139 ' '
55 0.429 0.667 0.917 15 3 ' '
56 0.429 0.763 0.417 15 3 ' '
57 0.490 0.502 0.010 8 2 ' '
58 0.490 0.989 0.510 8 1 ' '
59 0.498 0.510 0.510 9 2 ' '
60 0.498 0.989 0.010 8 1 ' '
61 0.502 0.015 0.986 6 2 ' '
62 0.502 0.487 0.486 6 1 ' '
63 0.513 0.015 0.486 7 2 ' '
64 0.513 0.498 0.986 6 1 ' '
65 0.571 0.237 0.583 15 3 ' '
66 0.571 0.333 0.083 15 3 ' '
67 0.667 0.333 0.369 1265 376 ' '
68 0.667 0.883 0.583 669 136 ' '
69 0.667 0.784 0.083 669 141 ' '
70 0.622 0.635 0.250 7 1 ' '
71 0.622 0.987 0.750 6 1 ' '
72 0.637 0.017 0.750 6 1 ' '
73 0.637 0.620 0.250 5 1 ' '
74 0.654 0.699 0.583 7 1 ' '
75 0.655 0.824 0.323 8 1 ' '
76 0.655 0.832 0.823 8 2 ' '
77 0.654 0.955 0.083 7 1 ' '
78 0.667 0.237 0.083 15 3 ' '
79 0.667 0.429 0.583 15 4 ' '
80 0.681 0.835 0.847 7 1 ' '
81 0.681 0.846 0.347 7 2 ' '
82 0.784 0.117 0.917 669 139 ' '
83 0.784 0.667 0.417 669 138 ' '
84 0.683 0.714 0.583 6 1 ' '
85 0.683 0.970 0.083 6 1 ' '
86 0.699 0.045 0.417 7 1 ' '
87 0.699 0.654 0.917 7 2 ' '
88 0.714 0.030 0.417 6 1 ' '
89 0.714 0.683 0.917 6 1 ' '
90 0.883 0.216 0.417 669 138 ' '
91 0.883 0.667 0.917 669 140 ' '
92 0.763 0.333 0.583 15 3 ' '
93 0.763 0.429 0.083 15 3 ' '
94 0.824 0.168 0.677 8 2 ' '
95 0.824 0.655 0.177 8 1 ' '
96 0.832 0.176 0.177 8 2 ' '
97 0.832 0.655 0.677 8 1 ' '
98 0.835 0.154 0.153 6 1 ' '
99 0.835 0.681 0.653 6 2 ' '
100 0.846 0.165 0.653 7 1 ' '
101 0.846 0.681 0.153 7 2 ' '
102 0.904 0.000 0.750 15 3 ' '
103 0.904 0.904 0.250 15 3 ' '
104 0.955 0.301 0.917 7 1 ' '
105 0.955 0.654 0.417 7 1 ' '
106 0.970 0.286 0.917 6 1 ' '
107 0.970 0.683 0.417 6 1 ' '
108 0.983 0.363 0.250 5 1 ' '
109 0.985 0.487 0.986 6 1 ' '
110 0.985 0.498 0.486 6 1 ' '
111 0.983 0.620 0.750 5 1 ' '
